data_4109179
loop_
_publ_author_name
'Viswanathan Baskar'
'Maheswaran Shanmugam'
'Madeleine Helliwell'
'Simon J. Teat'
'Richard E. P. Winpenny'

_publ_contact_author
; 
 Madeleine Helliwell 
;
_publ_section_title
;
 Reverse-Keggin Ions: Polycondensation of Antimonate Ligands Give
 Inorganic Cryptand
;
_journal_name_full 'Journal of the American Chemical Society'
_journal_page_first 3042
_journal_page_last 3043
_journal_paper_doi 10.1021/ja068214p
_journal_volume 129
_journal_year 2007
_chemical_formula_sum 'C151 H204.5 N27.5 Na6 O49 Sb16'
_chemical_formula_weight 5274.86
_chemical_name_systematic
; 
 ? 
;
_space_group_IT_number 15
_symmetry_cell_setting monoclinic
_symmetry_space_group_name_Hall '-C 2yc'
_symmetry_space_group_name_H-M 'C 1 2/c 1'
_atom_sites_solution_hydrogens geom
_atom_sites_solution_primary direct
_atom_sites_solution_secondary difmap
_audit_creation_method SHELXL-97
_cell_angle_alpha 90.00
_cell_angle_beta 118.117(4)
_cell_angle_gamma 90.00
_cell_formula_units_Z 4
_cell_length_a 31.874(7)
_cell_length_b 17.852(4)
_cell_length_c 28.471(6)
_cell_measurement_reflns_used 1011
_cell_measurement_temperature 100(2)
_cell_measurement_theta_max 24.04
_cell_measurement_theta_min 2.24
_cell_volume 14289(5)
_computing_cell_refinement 'Bruker SMART'
_computing_data_collection 'Bruker SMART'
_computing_data_reduction 'Bruker SAINT'
_computing_molecular_graphics 'Bruker SHELXTL'
_computing_publication_material 'Bruker SHELXTL'
_computing_structure_refinement 'SHELXL-97 (Sheldrick, 1997)'
_computing_structure_solution 'SHELXS-97 (Sheldrick, 1990)'
_diffrn_ambient_temperature 100(2)
_diffrn_measured_fraction_theta_full 0.998
_diffrn_measured_fraction_theta_max 0.998
_diffrn_measurement_device_type 'CCD area detector'
_diffrn_measurement_method 'phi and omega scans'
_diffrn_radiation_monochromator graphite
_diffrn_radiation_source 'fine-focus sealed tube'
_diffrn_radiation_type MoK\a
_diffrn_radiation_wavelength 0.71073
_diffrn_reflns_av_R_equivalents 0.0889
_diffrn_reflns_av_sigmaI/netI 0.1054
_diffrn_reflns_limit_h_max 37
_diffrn_reflns_limit_h_min -37
_diffrn_reflns_limit_k_max 21
_diffrn_reflns_limit_k_min -21
_diffrn_reflns_limit_l_max 33
_diffrn_reflns_limit_l_min -33
_diffrn_reflns_number 50467
_diffrn_reflns_theta_full 25.03
_diffrn_reflns_theta_max 25.03
_diffrn_reflns_theta_min 1.39
_exptl_absorpt_coefficient_mu 3.096
_exptl_absorpt_correction_T_max 0.8862
_exptl_absorpt_correction_T_min 0.5115
_exptl_absorpt_correction_type multi-scan
_exptl_absorpt_process_details SADABS
_exptl_crystal_colour colourless
_exptl_crystal_density_diffrn 2.452
_exptl_crystal_description needle
_exptl_crystal_F_000 10308
_exptl_crystal_size_max 0.25
_exptl_crystal_size_mid 0.04
_exptl_crystal_size_min 0.04
_refine_diff_density_max 1.497
_refine_diff_density_min -1.282
_refine_diff_density_rms 0.268
_refine_ls_extinction_method none
_refine_ls_goodness_of_fit_ref 0.883
_refine_ls_hydrogen_treatment constr
_refine_ls_matrix_type full
_refine_ls_number_parameters 690
_refine_ls_number_reflns 12593
_refine_ls_number_restraints 391
_refine_ls_restrained_S_all 0.877
_refine_ls_R_factor_all 0.1378
_refine_ls_R_factor_gt 0.0677
_refine_ls_shift/su_max 0.001
_refine_ls_shift/su_mean 0.000
_refine_ls_structure_factor_coef Fsqd
_refine_ls_weighting_details 'calc w=1/[\s^2^(Fo^2^)+(0.1055P)^2^+0.0000P] where P=(Fo^2^+2Fc^2^)/3'
_refine_ls_weighting_scheme calc
_refine_ls_wR_factor_gt 0.1646
_refine_ls_wR_factor_ref 0.1881
_reflns_number_gt 6075
_reflns_number_total 12593
_reflns_threshold_expression >2sigma(I)
_cod_data_source_file ja068214psi20070119_111641.cif
_cod_data_source_block z:\repwnb\work\repw271sqa
_cod_original_formula_sum 'C151 H204.50 N27.50 Na6 O49 Sb16'
_cod_database_code 4109179

loop_
_symmetry_equiv_pos_as_xyz
'x, y, z'
'-x, y, -z+1/2'
'x+1/2, y+1/2, z'
'-x+1/2, y+1/2, -z+1/2'
'-x, -y, -z'
'x, -y, z-1/2'
'-x+1/2, -y+1/2, -z'
'x+1/2, -y+1/2, z-1/2'

loop_
_atom_site_label
_atom_site_type_symbol
_atom_site_fract_x
_atom_site_fract_y
_atom_site_fract_z
_atom_site_U_iso_or_equiv
_atom_site_adp_type
_atom_site_occupancy
_atom_site_symmetry_multiplicity
_atom_site_calc_flag
_atom_site_refinement_flags
Sb1 Sb 0.94408(3) 0.39987(5) 0.73178(4) 0.0362(3) Uani 1 1 d .
Sb2 Sb 0.92340(3) 0.31783(6) 0.81856(4) 0.0376(3) Uani 1 1 d .
Sb3 Sb 1.01062(3) 0.22997(6) 0.90893(4) 0.0376(3) Uani 1 1 d .
Sb4 Sb 0.92228(3) 0.14321(6) 0.81765(4) 0.0371(3) Uani 1 1 d .
Sb5 Sb 0.94447(3) 0.05933(5) 0.73320(4) 0.0358(3) Uani 1 1 d .
Sb6 Sb 0.89179(3) 0.14185(6) 0.60192(4) 0.0370(3) Uani 1 1 d .
Sb7 Sb 0.86508(3) 0.22939(6) 0.68027(4) 0.0348(2) Uani 1 1 d .
Sb8 Sb 0.89109(3) 0.31707(6) 0.60161(4) 0.0375(3) Uani 1 1 d .
O1 O 0.9018(3) 0.3109(5) 0.7346(4) 0.035(2) Uani 1 1 d .
O2 O 0.9613(3) 0.3956(5) 0.8083(4) 0.038(3) Uani 1 1 d .
O3 O 0.9277(3) 0.3883(6) 0.6583(4) 0.044(3) Uani 1 1 d .
O4 O 1.0000 0.3203(8) 0.7500 0.041(4) Uani 1 2 d S
O5 O 1.0000 0.4657(7) 0.7500 0.031(3) Uani 1 2 d S
O6 O 0.9704(3) 0.2294(5) 0.8253(4) 0.033(2) Uani 1 1 d .
O7 O 0.8821(3) 0.2319(5) 0.8062(4) 0.038(2) Uani 1 1 d .
O8 O 0.9627(3) 0.3123(6) 0.8953(4) 0.038(2) Uani 1 1 d .
O9 O 0.9609(3) 0.1490(5) 0.8950(4) 0.045(3) Uani 1 1 d .
O10 O 1.0530(3) 0.3104(5) 0.9083(4) 0.041(3) Uani 1 1 d .
O11 O 1.0507(3) 0.1467(5) 0.9064(4) 0.036(2) Uani 1 1 d .
O12 O 0.9025(3) 0.1481(5) 0.7354(3) 0.030(2) Uani 1 1 d .
O13 O 0.9611(3) 0.0654(5) 0.8094(4) 0.036(2) Uani 1 1 d .
O14 O 0.9271(3) 0.0684(5) 0.6596(4) 0.033(2) Uani 1 1 d .
O15 O 1.0000 0.1363(7) 0.7500 0.032(3) Uani 1 2 d S
O16 O 1.0000 -0.0060(7) 0.7500 0.038(4) Uani 1 2 d S
O17 O 0.8419(3) 0.1476(6) 0.6263(4) 0.041(3) Uani 1 1 d .
O18 O 0.9179(3) 0.2306(5) 0.6590(4) 0.034(2) Uani 1 1 d .
O19 O 0.8622(3) 0.2293(6) 0.5529(4) 0.041(2) Uani 1 1 d .
O20 O 0.8416(3) 0.3101(5) 0.6255(4) 0.036(2) Uani 1 1 d .
O21 O 0.9747(4) 0.5490(8) 0.6552(6) 0.084(4) Uani 1 1 d .
O22 O 0.9663(7) -0.1040(11) 0.6510(10) 0.172(9) Uani 1 1 d .
O23 O 0.9992(7) -0.0084(11) 0.5577(6) 0.152(9) Uani 1 1 d .
O24 O 0.7472(5) 0.1360(12) 0.4186(7) 0.152(8) Uani 1 1 d .
O25 O 0.8393(11) 0.2278(17) 0.4354(14) 0.107(10) Uani 0.50 1 d P
O26 O 0.7410(4) 0.3233(8) 0.4619(5) 0.074(4) Uani 1 1 d .
N1 N 0.9718(7) 0.4984(12) 0.5419(8) 0.095(6) Uani 1 1 d .
C1 C 0.8946(3) 0.4914(5) 0.7147(5) 0.043(4) Uani 1 1 d GU
C2 C 0.8463(3) 0.4783(5) 0.6832(4) 0.050(4) Uani 1 1 d GU
H2 H 0.8353 0.4295 0.6695 0.061 Uiso 1 1 calc R
C3 C 0.8139(2) 0.5365(6) 0.6717(5) 0.062(5) Uani 1 1 d GU
H3 H 0.7809 0.5275 0.6502 0.075 Uiso 1 1 calc R
C4 C 0.8299(4) 0.6078(5) 0.6917(6) 0.089(6) Uani 1 1 d GU
H4 H 0.8078 0.6476 0.6838 0.106 Uiso 1 1 calc R
C5 C 0.8782(4) 0.6210(5) 0.7232(6) 0.103(7) Uani 1 1 d GU
H5 H 0.8892 0.6697 0.7368 0.124 Uiso 1 1 calc R
C6 C 0.9106(3) 0.5628(6) 0.7347(5) 0.080(6) Uani 1 1 d GU
H6 H 0.9437 0.5718 0.7562 0.096 Uiso 1 1 calc R
C11 C 0.8724(3) 0.3905(6) 0.8226(5) 0.056(4) Uani 1 1 d GU
C12 C 0.8357(4) 0.3582(5) 0.8291(5) 0.075(5) Uani 1 1 d GU
H12 H 0.8346 0.3055 0.8326 0.090 Uiso 1 1 calc R
C13 C 0.8007(3) 0.4032(7) 0.8304(5) 0.079(5) Uani 1 1 d GU
H13 H 0.7757 0.3812 0.8348 0.094 Uiso 1 1 calc R
C14 C 0.8023(4) 0.4805(7) 0.8253(5) 0.076(5) Uani 1 1 d GU
H14 H 0.7784 0.5112 0.8262 0.091 Uiso 1 1 calc R
C15 C 0.8390(4) 0.5127(5) 0.8188(5) 0.068(5) Uani 1 1 d GU
H15 H 0.8401 0.5655 0.8153 0.081 Uiso 1 1 calc R
C16 C 0.8740(4) 0.4677(6) 0.8175(5) 0.067(5) Uani 1 1 d GU
H16 H 0.8991 0.4898 0.8131 0.081 Uiso 1 1 calc R
C21 C 1.0356(4) 0.2353(7) 0.9936(3) 0.055(4) Uani 1 1 d GU
C22 C 1.0424(5) 0.1703(6) 1.0232(5) 0.094(7) Uani 1 1 d GU
H22 H 1.0358 0.1228 1.0062 0.113 Uiso 1 1 calc R
C23 C 1.0589(6) 0.1748(7) 1.0779(5) 0.134(10) Uani 1 1 d GU
H23 H 1.0636 0.1304 1.0981 0.161 Uiso 1 1 calc R
C24 C 1.0686(6) 0.2442(9) 1.1029(3) 0.123(9) Uani 1 1 d GU
H24 H 1.0799 0.2473 1.1402 0.147 Uiso 1 1 calc R
C25 C 1.0617(5) 0.3092(6) 1.0732(5) 0.093(6) Uani 1 1 d GU
H25 H 1.0683 0.3567 1.0903 0.111 Uiso 1 1 calc R
C26 C 1.0453(5) 0.3047(6) 1.0186(5) 0.072(5) Uani 1 1 d GU
H26 H 1.0406 0.3491 0.9983 0.086 Uiso 1 1 calc R
C31 C 0.8665(3) 0.0732(5) 0.8145(4) 0.043(4) Uani 1 1 d GU
C32 C 0.8229(4) 0.1056(4) 0.8026(5) 0.066(5) Uani 1 1 d GU
H32 H 0.8179 0.1575 0.7944 0.080 Uiso 1 1 calc R
C33 C 0.7868(3) 0.0621(6) 0.8026(5) 0.071(5) Uani 1 1 d GU
H33 H 0.7570 0.0842 0.7944 0.085 Uiso 1 1 calc R
C34 C 0.7942(3) -0.0138(6) 0.8145(5) 0.067(5) Uani 1 1 d GU
H34 H 0.7695 -0.0435 0.8145 0.081 Uiso 1 1 calc R
C35 C 0.8377(4) -0.0462(5) 0.8265(5) 0.072(5) Uani 1 1 d GU
H35 H 0.8428 -0.0981 0.8347 0.087 Uiso 1 1 calc R
C36 C 0.8739(3) -0.0027(6) 0.8265(5) 0.056(4) Uani 1 1 d GU
H36 H 0.9037 -0.0248 0.8347 0.067 Uiso 1 1 calc R
C41 C 0.8953(3) -0.0294(5) 0.7197(4) 0.049(4) Uani 1 1 d GU
C42 C 0.8477(3) -0.0214(5) 0.6824(4) 0.049(4) Uani 1 1 d GU
H42 H 0.8367 0.0241 0.6631 0.059 Uiso 1 1 calc R
C43 C 0.8161(2) -0.0800(6) 0.6733(4) 0.060(5) Uani 1 1 d GU
H43 H 0.7835 -0.0746 0.6478 0.072 Uiso 1 1 calc R
C44 C 0.8320(3) -0.1466(5) 0.7015(5) 0.068(5) Uani 1 1 d GU
H44 H 0.8104 -0.1867 0.6953 0.081 Uiso 1 1 calc R
C45 C 0.8797(4) -0.1546(5) 0.7388(5) 0.068(5) Uani 1 1 d GU
H45 H 0.8906 -0.2001 0.7581 0.082 Uiso 1 1 calc R
C46 C 0.9113(3) -0.0960(6) 0.7479(4) 0.068(6) Uani 1 1 d GU
H46 H 0.9438 -0.1014 0.7734 0.082 Uiso 1 1 calc R
C51 C 0.8574(4) 0.0562(7) 0.5417(5) 0.067(5) Uani 1 1 d GU
C52 C 0.8296(6) 0.0007(9) 0.5475(5) 0.130(8) Uani 1 1 d GU
H52 H 0.8245 0.0006 0.5778 0.157 Uiso 1 1 calc R
C53 C 0.8092(6) -0.0547(8) 0.5089(6) 0.150(9) Uani 1 1 d GU
H53 H 0.7902 -0.0927 0.5129 0.180 Uiso 1 1 calc R
C54 C 0.8167(6) -0.0547(8) 0.4646(5) 0.102(7) Uani 1 1 d GU
H54 H 0.8028 -0.0925 0.4383 0.122 Uiso 1 1 calc R
C55 C 0.8445(6) 0.0009(10) 0.4588(5) 0.141(9) Uani 1 1 d GU
H55 H 0.8496 0.0009 0.4285 0.169 Uiso 1 1 calc R
C56 C 0.8648(5) 0.0563(8) 0.4973(6) 0.125(8) Uani 1 1 d GU
H56 H 0.8838 0.0942 0.4934 0.150 Uiso 1 1 calc R
C61 C 0.8023(3) 0.2308(6) 0.6888(4) 0.041(3) Uani 1 1 d GU
C62 C 0.7898(3) 0.2928(5) 0.7090(5) 0.056(4) Uani 1 1 d GU
H62 H 0.8105 0.3348 0.7216 0.067 Uiso 1 1 calc R
C63 C 0.7470(4) 0.2934(6) 0.7107(5) 0.073(5) Uani 1 1 d GU
H63 H 0.7384 0.3358 0.7245 0.087 Uiso 1 1 calc R
C64 C 0.7166(3) 0.2320(7) 0.6923(5) 0.080(5) Uani 1 1 d GU
H64 H 0.6874 0.2324 0.6935 0.096 Uiso 1 1 calc R
C65 C 0.7292(3) 0.1700(6) 0.6721(5) 0.087(6) Uani 1 1 d GU
H65 H 0.7085 0.1280 0.6595 0.104 Uiso 1 1 calc R
C66 C 0.7720(4) 0.1694(5) 0.6704(5) 0.065(5) Uani 1 1 d GU
H66 H 0.7806 0.1270 0.6566 0.078 Uiso 1 1 calc R
C71 C 0.8560(4) 0.3997(6) 0.5415(4) 0.049(4) Uani 1 1 d GU
C72 C 0.8552(4) 0.3930(6) 0.4925(5) 0.070(5) Uani 1 1 d GU
H72 H 0.8698 0.3511 0.4854 0.083 Uiso 1 1 calc R
C73 C 0.8331(5) 0.4476(8) 0.4537(4) 0.081(6) Uani 1 1 d GU
H73 H 0.8326 0.4431 0.4202 0.097 Uiso 1 1 calc R
C74 C 0.8118(6) 0.5089(7) 0.4640(5) 0.120(8) Uani 1 1 d GU
H74 H 0.7967 0.5462 0.4375 0.144 Uiso 1 1 calc R
C75 C 0.8126(6) 0.5156(8) 0.5130(6) 0.173(10) Uani 1 1 d GU
H75 H 0.7980 0.5575 0.5200 0.208 Uiso 1 1 calc R
C76 C 0.8347(6) 0.4610(8) 0.5518(4) 0.151(9) Uani 1 1 d GU
H76 H 0.8352 0.4655 0.5853 0.181 Uiso 1 1 calc R
C77 C 0.9506(9) 0.5382(18) 0.5026(11) 0.119(10) Uani 1 1 d U
C78 C 0.9249(10) 0.5868(17) 0.4583(11) 0.138(11) Uani 1 1 d U
H78A H 0.9137 0.6306 0.4700 0.207 Uiso 1 1 calc .
H78B H 0.8976 0.5599 0.4307 0.207 Uiso 1 1 calc .
H78C H 0.9459 0.6033 0.4438 0.207 Uiso 1 1 calc .
Na1 Na 0.9765(2) 0.4337(4) 0.6171(3) 0.0578(19) Uani 1 1 d .
Na2 Na 0.9744(2) 0.0210(4) 0.6189(3) 0.0535(17) Uani 1 1 d .
Na3 Na 0.7915(3) 0.2202(6) 0.4816(3) 0.104(3) Uani 1 1 d .
O1S O 0.0607(8) 0.0629(13) 0.5494(8) 0.063(7) Uani 0.50 1 d P

loop_
_atom_site_aniso_label
_atom_site_aniso_U_11
_atom_site_aniso_U_22
_atom_site_aniso_U_33
_atom_site_aniso_U_23
_atom_site_aniso_U_13
_atom_site_aniso_U_12
Sb1 0.0174(5) 0.0321(6) 0.0570(7) 0.0040(5) 0.0157(5) 0.0024(4)
Sb2 0.0170(5) 0.0377(6) 0.0564(7) -0.0001(5) 0.0159(5) 0.0017(4)
Sb3 0.0176(4) 0.0424(6) 0.0483(6) -0.0046(6) 0.0118(4) 0.0014(5)
Sb4 0.0170(5) 0.0382(6) 0.0512(7) 0.0021(5) 0.0121(5) -0.0012(4)
Sb5 0.0158(5) 0.0339(6) 0.0505(7) 0.0026(5) 0.0095(5) -0.0032(4)
Sb6 0.0150(5) 0.0428(6) 0.0445(6) 0.0036(5) 0.0069(4) -0.0036(4)
Sb7 0.0117(4) 0.0383(5) 0.0478(6) 0.0060(5) 0.0085(4) -0.0009(4)
Sb8 0.0154(5) 0.0421(6) 0.0490(7) 0.0098(5) 0.0103(5) 0.0022(4)
O1 0.024(5) 0.042(6) 0.048(6) 0.012(5) 0.024(5) 0.004(5)
O2 0.028(5) 0.034(6) 0.060(7) -0.010(5) 0.026(5) -0.006(4)
O3 0.014(5) 0.054(7) 0.055(7) 0.018(5) 0.009(5) -0.009(5)
O4 0.008(6) 0.056(10) 0.051(9) 0.000 0.009(6) 0.000
O5 0.014(6) 0.025(8) 0.055(9) 0.000 0.018(6) 0.000
O6 0.014(4) 0.029(5) 0.053(6) 0.001(5) 0.014(4) 0.000(4)
O7 0.012(4) 0.034(5) 0.065(7) 0.000(5) 0.016(4) -0.003(4)
O8 0.023(5) 0.051(7) 0.039(6) 0.000(5) 0.013(5) 0.014(5)
O9 0.035(6) 0.034(6) 0.075(8) 0.003(5) 0.034(6) 0.000(5)
O10 0.024(5) 0.035(6) 0.064(7) -0.002(5) 0.020(5) 0.000(5)
O11 0.029(5) 0.037(6) 0.045(6) -0.004(5) 0.022(5) 0.003(5)
O12 0.020(5) 0.031(5) 0.028(5) 0.013(4) 0.003(4) 0.007(4)
O13 0.019(5) 0.023(5) 0.055(7) 0.004(5) 0.010(5) 0.008(4)
O14 0.024(5) 0.020(5) 0.043(6) 0.002(4) 0.005(5) -0.006(4)
O15 0.010(6) 0.031(8) 0.053(9) 0.000 0.013(6) 0.000
O16 0.018(7) 0.041(9) 0.039(9) 0.000 0.000(6) 0.000
O17 0.014(5) 0.057(7) 0.052(7) 0.013(5) 0.015(5) -0.001(4)
O18 0.018(4) 0.031(5) 0.046(6) 0.005(5) 0.011(4) -0.002(4)
O19 0.017(4) 0.046(6) 0.053(6) 0.008(6) 0.010(4) 0.003(5)
O20 0.012(4) 0.041(6) 0.056(7) 0.012(5) 0.018(5) 0.004(4)
O21 0.058(8) 0.089(11) 0.103(11) 0.013(8) 0.036(8) -0.002(7)
O22 0.110(15) 0.154(19) 0.28(3) 0.047(17) 0.119(18) 0.022(13)
O23 0.181(18) 0.186(18) 0.063(10) -0.005(11) 0.036(11) 0.128(16)
O24 0.047(10) 0.24(2) 0.122(15) -0.014(14) 0.004(10) 0.035(12)
O25 0.09(2) 0.09(2) 0.16(3) 0.00(2) 0.07(2) 0.019(18)
O26 0.045(7) 0.103(11) 0.055(8) 0.008(7) 0.007(6) -0.003(7)
N1 0.103(15) 0.136(18) 0.078(14) 0.012(12) 0.070(13) -0.010(13)
C1 0.024(6) 0.043(8) 0.061(10) 0.002(7) 0.019(7) 0.010(6)
C2 0.029(6) 0.039(8) 0.084(12) 0.014(8) 0.027(7) 0.007(6)
C3 0.023(7) 0.070(10) 0.091(13) 0.007(9) 0.024(8) 0.011(6)
C4 0.057(8) 0.051(9) 0.163(18) 0.004(11) 0.057(11) 0.019(8)
C5 0.061(9) 0.038(9) 0.20(2) -0.022(12) 0.051(12) 0.002(7)
C6 0.044(8) 0.049(10) 0.152(17) -0.020(10) 0.051(10) 0.000(6)
C11 0.024(8) 0.066(9) 0.083(12) 0.019(10) 0.031(8) 0.009(7)
C12 0.047(10) 0.080(10) 0.129(15) -0.011(11) 0.067(10) -0.004(8)
C13 0.042(9) 0.092(11) 0.122(15) -0.007(12) 0.054(10) 0.008(9)
C14 0.036(9) 0.095(11) 0.103(14) 0.005(12) 0.038(9) 0.015(9)
C15 0.068(11) 0.091(11) 0.074(12) 0.023(10) 0.058(10) 0.027(8)
C16 0.049(10) 0.070(10) 0.101(14) 0.005(11) 0.051(10) 0.004(8)
C21 0.027(7) 0.059(9) 0.058(9) -0.001(6) 0.004(7) -0.003(8)
C22 0.108(15) 0.073(10) 0.070(10) 0.014(8) 0.016(12) 0.012(12)
C23 0.17(2) 0.090(12) 0.061(10) 0.023(10) -0.011(14) 0.007(16)
C24 0.148(19) 0.103(15) 0.060(11) 0.008(8) 0.002(13) -0.040(15)
C25 0.117(16) 0.099(12) 0.049(9) -0.008(8) 0.028(11) -0.044(13)
C26 0.084(13) 0.076(9) 0.050(8) -0.016(8) 0.028(10) -0.017(11)
C31 0.024(6) 0.040(8) 0.043(9) 0.005(7) -0.003(7) -0.012(6)
C32 0.034(8) 0.059(9) 0.104(14) -0.001(10) 0.032(9) -0.014(6)
C33 0.046(9) 0.063(10) 0.102(14) -0.005(10) 0.035(10) -0.023(7)
C34 0.050(8) 0.073(10) 0.083(12) 0.010(10) 0.034(10) -0.024(8)
C35 0.057(9) 0.051(9) 0.102(14) 0.004(10) 0.032(11) -0.025(7)
C36 0.035(8) 0.057(9) 0.069(11) 0.015(9) 0.020(8) -0.009(7)
C41 0.025(6) 0.040(8) 0.067(11) -0.005(7) 0.009(7) -0.006(6)
C42 0.030(7) 0.059(9) 0.046(9) 0.003(7) 0.008(6) -0.016(6)
C43 0.024(7) 0.071(11) 0.074(12) 0.015(8) 0.015(8) -0.009(6)
C44 0.040(7) 0.046(9) 0.104(14) 0.001(8) 0.024(8) -0.012(7)
C45 0.042(8) 0.046(9) 0.107(14) 0.009(9) 0.027(8) -0.004(7)
C46 0.045(8) 0.024(8) 0.101(13) -0.006(8) 0.006(9) -0.005(6)
C51 0.028(9) 0.079(12) 0.075(11) -0.013(10) 0.010(9) -0.013(8)
C52 0.174(19) 0.133(19) 0.104(15) -0.062(12) 0.082(14) -0.104(14)
C53 0.20(2) 0.141(18) 0.101(16) -0.065(13) 0.067(15) -0.106(15)
C54 0.114(17) 0.089(15) 0.069(13) -0.028(12) 0.015(12) -0.020(11)
C55 0.132(19) 0.20(2) 0.062(13) -0.043(12) 0.024(12) -0.079(15)
C56 0.112(16) 0.179(19) 0.068(14) -0.031(12) 0.028(12) -0.093(14)
C61 0.013(6) 0.052(8) 0.045(8) 0.011(7) 0.003(6) 0.001(6)
C62 0.025(7) 0.056(9) 0.081(12) 0.005(8) 0.020(8) 0.003(6)
C63 0.031(8) 0.062(10) 0.120(15) 0.003(9) 0.032(9) 0.003(7)
C64 0.035(8) 0.077(11) 0.129(16) -0.006(11) 0.040(10) -0.012(8)
C65 0.049(10) 0.078(12) 0.147(17) -0.016(11) 0.057(11) -0.027(9)
C66 0.033(8) 0.049(9) 0.111(14) 0.017(8) 0.032(9) -0.004(6)
C71 0.034(8) 0.048(9) 0.049(8) 0.012(8) 0.008(8) 0.014(7)
C72 0.082(13) 0.060(11) 0.069(11) 0.022(8) 0.038(10) 0.017(9)
C73 0.094(14) 0.085(14) 0.064(11) 0.027(9) 0.037(11) 0.020(10)
C74 0.124(16) 0.146(17) 0.098(13) 0.074(13) 0.058(13) 0.099(14)
C75 0.24(2) 0.188(19) 0.112(15) 0.088(14) 0.095(16) 0.188(17)
C76 0.23(2) 0.131(18) 0.086(13) 0.051(12) 0.069(15) 0.138(16)
C77 0.077(17) 0.19(3) 0.10(2) 0.058(17) 0.058(16) 0.022(16)
C78 0.11(2) 0.15(3) 0.12(2) 0.058(17) 0.032(18) -0.003(18)
Na1 0.028(3) 0.055(4) 0.080(5) 0.019(4) 0.017(3) -0.005(3)
Na2 0.037(4) 0.055(4) 0.059(4) -0.008(3) 0.015(3) -0.004(3)
Na3 0.037(4) 0.161(9) 0.085(6) 0.028(6) 0.006(4) 0.002(5)
O1S 0.047(14) 0.081(18) 0.049(15) -0.024(12) 0.013(12) 0.027(12)

loop_
_atom_type_symbol
_atom_type_description
_atom_type_scat_dispersion_real
_atom_type_scat_dispersion_imag
_atom_type_scat_source
C C 0.0033 0.0016 'International Tables Vol C Tables 4.2.6.8 and 6.1.1.4'
H H 0.0000 0.0000 'International Tables Vol C Tables 4.2.6.8 and 6.1.1.4'
N N 0.0061 0.0033 'International Tables Vol C Tables 4.2.6.8 and 6.1.1.4'
O O 0.0106 0.0060 'International Tables Vol C Tables 4.2.6.8 and 6.1.1.4'
Na Na 0.0362 0.0249 'International Tables Vol C Tables 4.2.6.8 and 6.1.1.4'
Sb Sb -0.5866 1.5461 'International Tables Vol C Tables 4.2.6.8 and 6.1.1.4'

loop_
_geom_angle_atom_site_label_1
_geom_angle_atom_site_label_2
_geom_angle_atom_site_label_3
_geom_angle
_geom_angle_site_symmetry_1
_geom_angle_site_symmetry_3
O3 Sb1 O2 171.6(4) . .
O3 Sb1 O5 95.6(3) . .
O2 Sb1 O5 89.2(3) . .
O3 Sb1 O1 96.3(4) . .
O2 Sb1 O1 77.3(4) . .
O5 Sb1 O1 161.0(3) . .
O3 Sb1 O4 87.7(3) . .
O2 Sb1 O4 86.6(3) . .
O5 Sb1 O4 77.8(4) . .
O1 Sb1 O4 88.0(4) . .
O3 Sb1 C1 92.4(4) . .
O2 Sb1 C1 94.1(4) . .
O5 Sb1 C1 94.6(4) . .
O1 Sb1 C1 99.6(4) . .
O4 Sb1 C1 172.3(4) . .
O3 Sb1 Sb2 138.2(3) . .
O2 Sb1 Sb2 35.3(3) . .
O5 Sb1 Sb2 123.71(7) . .
O1 Sb1 Sb2 42.1(3) . .
O4 Sb1 Sb2 87.71(17) . .
C1 Sb1 Sb2 97.3(3) . .
O3 Sb1 Sb1 92.4(3) . 2_756
O2 Sb1 Sb1 87.4(3) . 2_756
O5 Sb1 Sb1 36.2(3) . 2_756
O1 Sb1 Sb1 128.3(2) . 2_756
O4 Sb1 Sb1 41.5(3) . 2_756
C1 Sb1 Sb1 130.8(3) . 2_756
Sb2 Sb1 Sb1 110.64(5) . 2_756
O8 Sb2 O7 100.8(4) . .
O8 Sb2 O2 95.1(4) . .
O7 Sb2 O2 161.7(4) . .
O8 Sb2 O6 78.8(4) . .
O7 Sb2 O6 79.5(3) . .
O2 Sb2 O6 94.7(3) . .
O8 Sb2 C11 94.3(4) . .
O7 Sb2 C11 91.2(4) . .
O2 Sb2 C11 96.8(4) . .
O6 Sb2 C11 167.1(4) . .
O8 Sb2 O1 160.6(3) . .
O7 Sb2 O1 85.4(4) . .
O2 Sb2 O1 76.7(4) . .
O6 Sb2 O1 84.3(3) . .
C11 Sb2 O1 104.0(4) . .
O8 Sb2 Sb4 87.5(3) . .
O7 Sb2 Sb4 37.3(3) . .
O2 Sb2 Sb4 135.7(3) . .
O6 Sb2 Sb4 42.4(2) . .
C11 Sb2 Sb4 127.2(3) . .
O1 Sb2 Sb4 86.4(3) . .
O8 Sb2 Sb3 37.7(3) . .
O7 Sb2 Sb3 91.0(3) . .
O2 Sb2 Sb3 96.1(3) . .
O6 Sb2 Sb3 41.2(2) . .
C11 Sb2 Sb3 131.2(3) . .
O1 Sb2 Sb3 124.8(2) . .
Sb4 Sb2 Sb3 60.97(3) . .
O8 Sb2 Sb1 129.4(3) . .
O7 Sb2 Sb1 126.2(3) . .
O2 Sb2 Sb1 35.9(3) . .
O6 Sb2 Sb1 91.0(2) . .
C11 Sb2 Sb1 101.8(3) . .
O1 Sb2 Sb1 40.9(2) . .
Sb4 Sb2 Sb1 117.22(4) . .
Sb3 Sb2 Sb1 115.61(4) . .
O8 Sb2 Na1 59.8(3) . 2_756
O7 Sb2 Na1 158.8(3) . 2_756
O2 Sb2 Na1 35.3(3) . 2_756
O6 Sb2 Na1 87.8(3) . 2_756
C11 Sb2 Na1 98.2(3) . 2_756
O1 Sb2 Na1 110.4(3) . 2_756
Sb4 Sb2 Na1 126.71(11) . 2_756
Sb3 Sb2 Na1 68.53(11) . 2_756
Sb1 Sb2 Na1 70.46(13) . 2_756
O10 Sb3 O11 95.1(4) . .
O10 Sb3 O8 85.9(4) . .
O11 Sb3 O8 168.3(4) . .
O10 Sb3 O9 169.7(4) . .
O11 Sb3 O9 85.2(4) . .
O8 Sb3 O9 91.7(4) . .
O10 Sb3 O6 92.7(4) . .
O11 Sb3 O6 90.8(4) . .
O8 Sb3 O6 77.5(4) . .
O9 Sb3 O6 76.9(4) . .
O10 Sb3 C21 94.9(5) . .
O11 Sb3 C21 99.7(4) . .
O8 Sb3 C21 91.8(4) . .
O9 Sb3 C21 95.3(5) . .
O6 Sb3 C21 166.4(4) . .
O10 Sb3 Sb2 88.6(3) . .
O11 Sb3 Sb2 132.4(3) . .
O8 Sb3 Sb2 35.9(3) . .
O9 Sb3 Sb2 83.6(3) . .
O6 Sb3 Sb2 41.5(2) . .
C21 Sb3 Sb2 127.3(3) . .
O10 Sb3 Sb4 133.6(3) . .
O11 Sb3 Sb4 86.7(3) . .
O8 Sb3 Sb4 84.2(3) . .
O9 Sb3 Sb4 36.1(3) . .
O6 Sb3 Sb4 40.8(2) . .
C21 Sb3 Sb4 130.6(3) . .
Sb2 Sb3 Sb4 58.66(3) . .
O13 Sb4 O9 94.3(4) . .
O13 Sb4 O7 163.1(4) . .
O9 Sb4 O7 99.2(4) . .
O13 Sb4 O6 93.5(4) . .
O9 Sb4 O6 78.7(4) . .
O7 Sb4 O6 79.3(3) . .
O13 Sb4 O12 76.8(4) . .
O9 Sb4 O12 160.7(4) . .
O7 Sb4 O12 87.2(4) . .
O6 Sb4 O12 84.7(3) . .
O13 Sb4 C31 98.1(4) . .
O9 Sb4 C31 98.5(4) . .
O7 Sb4 C31 90.0(4) . .
O6 Sb4 C31 168.2(4) . .
O12 Sb4 C31 99.7(4) . .
O13 Sb4 Sb2 135.2(3) . .
O9 Sb4 Sb2 86.5(3) . .
O7 Sb4 Sb2 36.8(2) . .
O6 Sb4 Sb2 42.7(2) . .
O12 Sb4 Sb2 88.0(2) . .
C31 Sb4 Sb2 126.2(3) . .
O13 Sb4 Sb5 36.2(3) . .
O9 Sb4 Sb5 129.1(3) . .
O7 Sb4 Sb5 127.8(3) . .
O6 Sb4 Sb5 90.7(3) . .
O12 Sb4 Sb5 40.7(2) . .
C31 Sb4 Sb5 99.8(3) . .
Sb2 Sb4 Sb5 118.11(4) . .
O13 Sb4 Sb3 94.4(3) . .
O9 Sb4 Sb3 37.9(3) . .
O7 Sb4 Sb3 90.0(3) . .
O6 Sb4 Sb3 40.7(2) . .
O12 Sb4 Sb3 124.7(2) . .
C31 Sb4 Sb3 135.6(3) . .
Sb2 Sb4 Sb3 60.37(3) . .
Sb5 Sb4 Sb3 114.75(4) . .
O13 Sb4 Na2 32.3(3) . 2_756
O9 Sb4 Na2 62.0(3) . 2_756
O7 Sb4 Na2 158.7(3) . 2_756
O6 Sb4 Na2 86.7(3) . 2_756
O12 Sb4 Na2 107.6(3) . 2_756
C31 Sb4 Na2 102.1(3) . 2_756
Sb2 Sb4 Na2 126.22(11) . 2_756
Sb5 Sb4 Na2 67.79(11) . 2_756
Sb3 Sb4 Na2 69.04(11) . 2_756
O14 Sb5 O13 171.9(4) . .
O14 Sb5 O16 94.6(3) . .
O13 Sb5 O16 91.2(2) . .
O14 Sb5 O12 96.3(4) . .
O13 Sb5 O12 76.7(3) . .
O16 Sb5 O12 161.7(3) . .
O14 Sb5 O15 88.4(3) . .
O13 Sb5 O15 87.3(3) . .
O16 Sb5 O15 76.7(4) . .
O12 Sb5 O15 88.9(3) . .
O14 Sb5 C41 93.3(4) . .
O13 Sb5 C41 91.8(4) . .
O16 Sb5 C41 96.0(4) . .
O12 Sb5 C41 98.1(4) . .
O15 Sb5 C41 172.6(4) . .
O14 Sb5 Sb4 137.6(3) . .
O13 Sb5 Sb4 35.5(2) . .
O16 Sb5 Sb4 125.88(8) . .
O12 Sb5 Sb4 41.2(2) . .
O15 Sb5 Sb4 89.06(16) . .
C41 Sb5 Sb4 94.5(3) . .
O14 Sb5 Sb5 92.1(3) . 2_756
O13 Sb5 Sb5 89.1(2) . 2_756
O16 Sb5 Sb5 36.1(3) . 2_756
O12 Sb5 Sb5 128.6(2) . 2_756
O15 Sb5 Sb5 40.6(3) . 2_756
C41 Sb5 Sb5 132.0(3) . 2_756
Sb4 Sb5 Sb5 112.47(5) . 2_756
O11 Sb6 O14 86.0(4) 2_756 .
O11 Sb6 O19 92.4(4) 2_756 .
O14 Sb6 O19 170.3(4) . .
O11 Sb6 O17 167.2(4) 2_756 .
O14 Sb6 O17 88.9(4) . .
O19 Sb6 O17 90.7(4) . .
O11 Sb6 O18 90.4(4) 2_756 .
O14 Sb6 O18 89.7(3) . .
O19 Sb6 O18 80.8(4) . .
O17 Sb6 O18 77.8(4) . .
O11 Sb6 C51 95.1(5) 2_756 .
O14 Sb6 C51 93.8(5) . .
O19 Sb6 C51 95.8(5) . .
O17 Sb6 C51 96.9(5) . .
O18 Sb6 C51 173.6(4) . .
O11 Sb6 Sb8 87.8(3) 2_756 .
O14 Sb6 Sb8 131.6(3) . .
O19 Sb6 Sb8 38.8(3) . .
O17 Sb6 Sb8 86.8(3) . .
O18 Sb6 Sb8 42.3(2) . .
C51 Sb6 Sb8 134.6(4) . .
O11 Sb6 Sb7 130.1(3) 2_756 .
O14 Sb6 Sb7 88.8(3) . .
O19 Sb6 Sb7 84.9(3) . .
O17 Sb6 Sb7 37.9(3) . .
O18 Sb6 Sb7 39.9(2) . .
C51 Sb6 Sb7 134.8(4) . .
Sb8 Sb6 Sb7 60.15(4) . .
O11 Sb6 Na2 46.4(3) 2_756 .
O14 Sb6 Na2 48.4(3) . .
O19 Sb6 Na2 134.4(3) . .
O17 Sb6 Na2 134.1(3) . .
O18 Sb6 Na2 112.3(2) . .
C51 Sb6 Na2 73.9(4) . .
Sb8 Sb6 Na2 131.81(12) . .
Sb7 Sb6 Na2 133.81(12) . .
O11 Sb6 Na3 108.8(3) 2_756 .
O14 Sb6 Na3 157.6(3) . .
O19 Sb6 Na3 30.9(3) . .
O17 Sb6 Na3 79.7(3) . .
O18 Sb6 Na3 106.4(3) . .
C51 Sb6 Na3 68.8(4) . .
Sb8 Sb6 Na3 67.43(16) . .
Sb7 Sb6 Na3 93.70(16) . .
Na2 Sb6 Na3 132.4(2) . .
O20 Sb7 O17 93.5(4) . .
O20 Sb7 O18 79.5(3) . .
O17 Sb7 O18 80.6(4) . .
O20 Sb7 O1 87.0(4) . .
O17 Sb7 O1 167.9(3) . .
O18 Sb7 O1 87.6(3) . .
O20 Sb7 O12 167.7(3) . .
O17 Sb7 O12 86.7(4) . .
O18 Sb7 O12 88.4(3) . .
O1 Sb7 O12 90.3(3) . .
O20 Sb7 C61 93.1(4) . .
O17 Sb7 C61 94.0(4) . .
O18 Sb7 C61 170.6(4) . .
O1 Sb7 C61 98.0(4) . .
O12 Sb7 C61 99.1(4) . .
O20 Sb7 Sb8 37.9(2) . .
O17 Sb7 Sb8 86.7(3) . .
O18 Sb7 Sb8 41.6(3) . .
O1 Sb7 Sb8 86.3(3) . .
O12 Sb7 Sb8 130.0(2) . .
C61 Sb7 Sb8 130.8(3) . .
O20 Sb7 Sb6 86.1(3) . .
O17 Sb7 Sb6 38.4(2) . .
O18 Sb7 Sb6 42.2(3) . .
O1 Sb7 Sb6 129.7(2) . .
O12 Sb7 Sb6 86.5(3) . .
C61 Sb7 Sb6 132.0(3) . .
Sb8 Sb7 Sb6 59.56(3) . .
O10 Sb8 O3 85.9(4) 2_756 .
O10 Sb8 O20 167.6(4) 2_756 .
O3 Sb8 O20 91.1(4) . .
O10 Sb8 O19 90.3(4) 2_756 .
O3 Sb8 O19 169.0(4) . .
O20 Sb8 O19 90.4(4) . .
O10 Sb8 O18 90.2(4) 2_756 .
O3 Sb8 O18 88.3(4) . .
O20 Sb8 O18 77.7(3) . .
O19 Sb8 O18 81.4(4) . .
O10 Sb8 C71 95.5(4) 2_756 .
O3 Sb8 C71 95.5(4) . .
O20 Sb8 C71 96.7(4) . .
O19 Sb8 C71 95.2(4) . .
O18 Sb8 C71 173.4(4) . .
O10 Sb8 Sb6 86.1(3) 2_756 .
O3 Sb8 Sb6 130.4(3) . .
O20 Sb8 Sb6 86.7(3) . .
O19 Sb8 Sb6 38.8(3) . .
O18 Sb8 Sb6 43.0(3) . .
C71 Sb8 Sb6 133.9(4) . .
O10 Sb8 Sb7 130.0(3) 2_756 .
O3 Sb8 Sb7 89.5(3) . .
O20 Sb8 Sb7 37.8(3) . .
O19 Sb8 Sb7 85.1(3) . .
O18 Sb8 Sb7 39.9(2) . .
C71 Sb8 Sb7 134.5(3) . .
Sb6 Sb8 Sb7 60.30(4) . .
O10 Sb8 Na1 45.4(3) 2_756 .
O3 Sb8 Na1 48.9(3) . .
O20 Sb8 Na1 137.1(3) . .
O19 Sb8 Na1 132.0(3) . .
O18 Sb8 Na1 110.5(2) . .
C71 Sb8 Na1 76.0(4) . .
Sb6 Sb8 Na1 128.94(12) . .
Sb7 Sb8 Na1 134.35(13) . .
Sb7 O1 Sb1 131.1(5) . .
Sb7 O1 Sb2 130.5(4) . .
Sb1 O1 Sb2 97.1(4) . .
Sb2 O2 Sb1 108.8(4) . .
Sb2 O2 Na1 114.2(5) . 2_756
Sb1 O2 Na1 134.4(5) . 2_756
Sb1 O3 Sb8 136.3(5) . .
Sb1 O3 Na1 124.9(4) . .
Sb8 O3 Na1 94.9(4) . .
Sb1 O4 Sb1 96.9(6) . 2_756
Sb1 O5 Sb1 107.6(6) . 2_756
Sb3 O6 Sb4 98.4(4) . .
Sb3 O6 Sb2 97.3(4) . .
Sb4 O6 Sb2 94.9(3) . .
Sb2 O7 Sb4 105.8(4) . .
Sb2 O8 Sb3 106.4(4) . .
Sb4 O9 Sb3 106.0(5) . .
Sb8 O10 Sb3 136.6(5) 2_756 .
Sb8 O10 Na1 99.1(4) 2_756 2_756
Sb3 O10 Na1 120.2(4) . 2_756
Sb6 O11 Sb3 133.9(5) 2_756 .
Sb6 O11 Na2 97.1(4) 2_756 2_756
Sb3 O11 Na2 126.0(4) . 2_756
Sb7 O12 Sb5 131.2(5) . .
Sb7 O12 Sb4 129.5(5) . .
Sb5 O12 Sb4 98.1(3) . .
Sb4 O13 Sb5 108.3(4) . .
Sb4 O13 Na2 120.2(5) . 2_756
Sb5 O13 Na2 129.3(5) . 2_756
Sb5 O14 Sb6 136.3(5) . .
Sb5 O14 Na2 124.5(4) . .
Sb6 O14 Na2 94.2(4) . .
Sb5 O15 Sb5 98.7(5) . 2_756
Sb5 O16 Sb5 107.9(6) . 2_756
Sb7 O17 Sb6 103.7(4) . .
Sb7 O18 Sb8 98.5(4) . .
Sb7 O18 Sb6 97.9(3) . .
Sb8 O18 Sb6 94.7(4) . .
Sb8 O19 Sb6 102.4(4) . .
Sb8 O19 Na3 128.9(5) . .
Sb6 O19 Na3 121.4(5) . .
Sb7 O20 Sb8 104.3(4) . .
Na3 O26 Na3 92.9(5) . 7_656
C77 N1 Na1 151.6(18) . .
C2 C1 C6 120.0 . .
C2 C1 Sb1 119.1(5) . .
C6 C1 Sb1 120.9(6) . .
C3 C2 C1 120.0 . .
C3 C2 H2 120.0 . .
C1 C2 H2 120.0 . .
C4 C3 C2 120.0 . .
C4 C3 H3 120.0 . .
C2 C3 H3 120.0 . .
C3 C4 C5 120.0 . .
C3 C4 H4 120.0 . .
C5 C4 H4 120.0 . .
C4 C5 C6 120.0 . .
C4 C5 H5 120.0 . .
C6 C5 H5 120.0 . .
C5 C6 C1 120.0 . .
C5 C6 H6 120.0 . .
C1 C6 H6 120.0 . .
C12 C11 C16 120.0 . .
C12 C11 Sb2 117.8(6) . .
C16 C11 Sb2 122.2(6) . .
C11 C12 C13 120.0 . .
C11 C12 H12 120.0 . .
C13 C12 H12 120.0 . .
C14 C13 C12 120.0 . .
C14 C13 H13 120.0 . .
C12 C13 H13 120.0 . .
C13 C14 C15 120.0 . .
C13 C14 H14 120.0 . .
C15 C14 H14 120.0 . .
C14 C15 C16 120.0 . .
C14 C15 H15 120.0 . .
C16 C15 H15 120.0 . .
C15 C16 C11 120.0 . .
C15 C16 H16 120.0 . .
C11 C16 H16 120.0 . .
C22 C21 C26 120.0 . .
C22 C21 Sb3 120.8(7) . .
C26 C21 Sb3 119.2(7) . .
C23 C22 C21 120.0 . .
C23 C22 H22 120.0 . .
C21 C22 H22 120.0 . .
C24 C23 C22 120.0 . .
C24 C23 H23 120.0 . .
C22 C23 H23 120.0 . .
C23 C24 C25 120.0 . .
C23 C24 H24 120.0 . .
C25 C24 H24 120.0 . .
C24 C25 C26 120.0 . .
C24 C25 H25 120.0 . .
C26 C25 H25 120.0 . .
C25 C26 C21 120.0 . .
C25 C26 H26 120.0 . .
C21 C26 H26 120.0 . .
C32 C31 C36 120.0 . .
C32 C31 Sb4 118.8(5) . .
C36 C31 Sb4 121.1(5) . .
C33 C32 C31 120.0 . .
C33 C32 H32 120.0 . .
C31 C32 H32 120.0 . .
C32 C33 C34 120.0 . .
C32 C33 H33 120.0 . .
C34 C33 H33 120.0 . .
C33 C34 C35 120.0 . .
C33 C34 H34 120.0 . .
C35 C34 H34 120.0 . .
C36 C35 C34 120.0 . .
C36 C35 H35 120.0 . .
C34 C35 H35 120.0 . .
C35 C36 C31 120.0 . .
C35 C36 H36 120.0 . .
C31 C36 H36 120.0 . .
C42 C41 C46 120.0 . .
C42 C41 Sb5 120.5(5) . .
C46 C41 Sb5 119.5(5) . .
C43 C42 C41 120.0 . .
C43 C42 H42 120.0 . .
C41 C42 H42 120.0 . .
C42 C43 C44 120.0 . .
C42 C43 H43 120.0 . .
C44 C43 H43 120.0 . .
C45 C44 C43 120.0 . .
C45 C44 H44 120.0 . .
C43 C44 H44 120.0 . .
C44 C45 C46 120.0 . .
C44 C45 H45 120.0 . .
C46 C45 H45 120.0 . .
C45 C46 C41 120.0 . .
C45 C46 H46 120.0 . .
C41 C46 H46 120.0 . .
C52 C51 C56 120.0 . .
C52 C51 Sb6 121.4(8) . .
C56 C51 Sb6 118.5(8) . .
C51 C52 C53 120.0 . .
C51 C52 H52 120.0 . .
C53 C52 H52 120.0 . .
C54 C53 C52 120.0 . .
C54 C53 H53 120.0 . .
C52 C53 H53 120.0 . .
C53 C54 C55 120.0 . .
C53 C54 H54 120.0 . .
C55 C54 H54 120.0 . .
C54 C55 C56 120.0 . .
C54 C55 H55 120.0 . .
C56 C55 H55 120.0 . .
C55 C56 C51 120.0 . .
C55 C56 H56 120.0 . .
C51 C56 H56 120.0 . .
C62 C61 C66 120.0 . .
C62 C61 Sb7 121.7(6) . .
C66 C61 Sb7 118.1(6) . .
C61 C62 C63 120.0 . .
C61 C62 H62 120.0 . .
C63 C62 H62 120.0 . .
C62 C63 C64 120.0 . .
C62 C63 H63 120.0 . .
C64 C63 H63 120.0 . .
C65 C64 C63 120.0 . .
C65 C64 H64 120.0 . .
C63 C64 H64 120.0 . .
C64 C65 C66 120.0 . .
C64 C65 H65 120.0 . .
C66 C65 H65 120.0 . .
C65 C66 C61 120.0 . .
C65 C66 H66 120.0 . .
C61 C66 H66 120.0 . .
C72 C71 C76 120.0 . .
C72 C71 Sb8 120.1(7) . .
C76 C71 Sb8 119.9(7) . .
C73 C72 C71 120.0 . .
C73 C72 H72 120.0 . .
C71 C72 H72 120.0 . .
C72 C73 C74 120.0 . .
C72 C73 H73 120.0 . .
C74 C73 H73 120.0 . .
C75 C74 C73 120.0 . .
C75 C74 H74 120.0 . .
C73 C74 H74 120.0 . .
C74 C75 C76 120.0 . .
C74 C75 H75 120.0 . .
C76 C75 H75 120.0 . .
C75 C76 C71 120.0 . .
C75 C76 H76 120.0 . .
C71 C76 H76 120.0 . .
N1 C77 C78 177(3) . .
C77 C78 H78A 109.5 . .
C77 C78 H78B 109.5 . .
H78A C78 H78B 109.5 . .
C77 C78 H78C 109.5 . .
H78A C78 H78C 109.5 . .
H78B C78 H78C 109.5 . .
O2 Na1 O21 91.8(5) 2_756 .
O2 Na1 O10 93.1(4) 2_756 2_756
O21 Na1 O10 150.0(5) . 2_756
O2 Na1 N1 131.3(6) 2_756 .
O21 Na1 N1 89.1(6) . .
O10 Na1 N1 109.3(6) 2_756 .
O2 Na1 O3 85.6(4) 2_756 .
O21 Na1 O3 84.9(5) . .
O10 Na1 O3 66.0(4) 2_756 .
N1 Na1 O3 142.9(6) . .
O2 Na1 Sb8 104.1(3) 2_756 .
O21 Na1 Sb8 114.8(4) . .
O10 Na1 Sb8 35.5(2) 2_756 .
N1 Na1 Sb8 119.4(5) . .
O3 Na1 Sb8 36.3(3) . .
O2 Na1 Sb2 30.5(3) 2_756 2_756
O21 Na1 Sb2 119.4(4) . 2_756
O10 Na1 Sb2 75.2(3) 2_756 2_756
N1 Na1 Sb2 114.4(5) . 2_756
O3 Na1 Sb2 100.3(3) . 2_756
Sb8 Na1 Sb2 100.87(17) . 2_756
O13 Na2 O23 106.0(6) 2_756 .
O13 Na2 O11 88.6(4) 2_756 2_756
O23 Na2 O11 100.0(6) . 2_756
O13 Na2 O14 87.2(4) 2_756 .
O23 Na2 O14 162.1(5) . .
O11 Na2 O14 67.8(3) 2_756 .
O13 Na2 O22 101.1(6) 2_756 .
O23 Na2 O22 102.0(8) . .
O11 Na2 O22 152.3(6) 2_756 .
O14 Na2 O22 86.7(6) . .
O13 Na2 Sb6 103.3(3) 2_756 .
O23 Na2 Sb6 125.7(4) . .
O11 Na2 Sb6 36.6(2) 2_756 .
O14 Na2 Sb6 37.4(2) . .
O22 Na2 Sb6 115.8(5) . .
O13 Na2 Sb4 27.5(3) 2_756 2_756
O23 Na2 Sb4 87.7(6) . 2_756
O11 Na2 Sb4 71.4(3) 2_756 2_756
O14 Na2 Sb4 99.9(3) . 2_756
O22 Na2 Sb4 125.8(5) . 2_756
Sb6 Na2 Sb4 98.92(16) . 2_756
O19 Na3 O24 139.7(7) . .
O19 Na3 O26 116.8(6) . .
O24 Na3 O26 103.4(6) . .
O19 Na3 O26 89.1(5) . 7_656
O24 Na3 O26 90.7(7) . 7_656
O26 Na3 O26 87.1(6) . 7_656
O19 Na3 O25 82.4(9) . .
O24 Na3 O25 85.6(10) . .
O26 Na3 O25 111.2(9) . .
O26 Na3 O25 161.7(9) 7_656 .
O19 Na3 Na3 107.1(5) . 7_656
O24 Na3 Na3 99.5(6) . 7_656
O26 Na3 Na3 44.5(4) . 7_656
O26 Na3 Na3 42.6(4) 7_656 7_656
O25 Na3 Na3 155.7(9) . 7_656
O19 Na3 Sb6 27.7(3) . .
O24 Na3 Sb6 115.5(6) . .
O26 Na3 Sb6 136.1(5) . .
O26 Na3 Sb6 73.5(3) 7_656 .
O25 Na3 Sb6 92.0(8) . .
Na3 Na3 Sb6 106.8(4) 7_656 .

loop_
_geom_bond_atom_site_label_1
_geom_bond_atom_site_label_2
_geom_bond_distance
_geom_bond_site_symmetry_2
Sb1 O3 1.914(10) .
Sb1 O2 1.980(10) .
Sb1 O5 1.989(7) .
Sb1 O1 2.108(9) .
Sb1 O4 2.143(10) .
Sb1 C1 2.161(7) .
Sb1 Sb2 3.1968(16) .
Sb1 Sb1 3.2093(19) 2_756
Sb2 O8 1.941(9) .
Sb2 O7 1.942(9) .
Sb2 O2 1.951(9) .
Sb2 O6 2.121(9) .
Sb2 C11 2.125(8) .
Sb2 O1 2.158(9) .
Sb2 Sb4 3.1174(15) .
Sb2 Sb3 3.1727(14) .
Sb2 Na1 3.508(6) 2_756
Sb3 O10 1.977(10) .
Sb3 O11 1.984(9) .
Sb3 O8 2.021(9) .
Sb3 O9 2.041(10) .
Sb3 O6 2.105(9) .
Sb3 C21 2.155(9) .
Sb3 Sb4 3.1912(14) .
Sb4 O13 1.947(9) .
Sb4 O9 1.955(11) .
Sb4 O7 1.965(9) .
Sb4 O6 2.110(9) .
Sb4 O12 2.119(9) .
Sb4 C31 2.141(7) .
Sb4 Sb5 3.1823(16) .
Sb4 Na2 3.642(6) 2_756
Sb5 O14 1.906(9) .
Sb5 O13 1.979(10) .
Sb5 O16 1.981(8) .
Sb5 O12 2.095(9) .
Sb5 O15 2.110(8) .
Sb5 C41 2.132(7) .
Sb5 Sb5 3.202(2) 2_756
Sb6 O11 1.957(9) 2_756
Sb6 O14 1.984(9) .
Sb6 O19 2.007(10) .
Sb6 O17 2.015(9) .
Sb6 O18 2.139(9) .
Sb6 C51 2.170(9) .
Sb6 Sb8 3.1281(15) .
Sb6 Sb7 3.1517(16) .
Sb6 Na2 3.260(6) .
Sb6 Na3 3.685(8) .
Sb7 O20 1.991(9) .
Sb7 O17 1.992(10) .
Sb7 O18 2.041(9) .
Sb7 O1 2.043(10) .
Sb7 O12 2.057(8) .
Sb7 C61 2.125(7) .
Sb7 Sb8 3.1469(15) .
Sb8 O10 1.934(9) 2_756
Sb8 O3 1.951(10) .
Sb8 O20 1.994(8) .
Sb8 O19 2.005(10) .
Sb8 O18 2.114(9) .
Sb8 C71 2.133(8) .
Sb8 Na1 3.287(6) .
O2 Na1 2.223(11) 2_756
O3 Na1 2.485(11) .
O4 Sb1 2.144(10) 2_756
O5 Sb1 1.989(7) 2_756
O10 Sb8 1.934(9) 2_756
O10 Na1 2.369(12) 2_756
O11 Sb6 1.958(9) 2_756
O11 Na2 2.377(11) 2_756
O13 Na2 2.252(10) 2_756
O14 Na2 2.445(12) .
O15 Sb5 2.110(8) 2_756
O16 Sb5 1.981(8) 2_756
O19 Na3 2.217(11) .
O21 Na1 2.341(16) .
O22 Na2 2.47(2) .
O23 Na2 2.287(17) .
O24 Na3 2.25(2) .
O25 Na3 2.44(3) .
O26 Na3 2.333(16) .
O26 Na3 2.417(16) 7_656
N1 C77 1.22(3) .
N1 Na1 2.374(19) .
C1 C2 1.3900 .
C1 C6 1.3900 .
C2 C3 1.3900 .
C2 H2 0.9500 .
C3 C4 1.3900 .
C3 H3 0.9500 .
C4 C5 1.3900 .
C4 H4 0.9500 .
C5 C6 1.3900 .
C5 H5 0.9500 .
C6 H6 0.9500 .
C11 C12 1.3900 .
C11 C16 1.3900 .
C12 C13 1.3900 .
C12 H12 0.9500 .
C13 C14 1.3900 .
C13 H13 0.9500 .
C14 C15 1.3900 .
C14 H14 0.9500 .
C15 C16 1.3900 .
C15 H15 0.9500 .
C16 H16 0.9500 .
C21 C22 1.3900 .
C21 C26 1.3900 .
C22 C23 1.3900 .
C22 H22 0.9500 .
C23 C24 1.3900 .
C23 H23 0.9500 .
C24 C25 1.3900 .
C24 H24 0.9500 .
C25 C26 1.3900 .
C25 H25 0.9500 .
C26 H26 0.9500 .
C31 C32 1.3900 .
C31 C36 1.3900 .
C32 C33 1.3900 .
C32 H32 0.9500 .
C33 C34 1.3900 .
C33 H33 0.9500 .
C34 C35 1.3900 .
C34 H34 0.9500 .
C35 C36 1.3900 .
C35 H35 0.9500 .
C36 H36 0.9500 .
C41 C42 1.3900 .
C41 C46 1.3900 .
C42 C43 1.3900 .
C42 H42 0.9500 .
C43 C44 1.3900 .
C43 H43 0.9500 .
C44 C45 1.3900 .
C44 H44 0.9500 .
C45 C46 1.3900 .
C45 H45 0.9500 .
C46 H46 0.9500 .
C51 C52 1.3900 .
C51 C56 1.3900 .
C52 C53 1.3900 .
C52 H52 0.9500 .
C53 C54 1.3900 .
C53 H53 0.9500 .
C54 C55 1.3900 .
C54 H54 0.9500 .
C55 C56 1.3900 .
C55 H55 0.9500 .
C56 H56 0.9500 .
C61 C62 1.3900 .
C61 C66 1.3900 .
C62 C63 1.3900 .
C62 H62 0.9500 .
C63 C64 1.3900 .
C63 H63 0.9500 .
C64 C65 1.3900 .
C64 H64 0.9500 .
C65 C66 1.3900 .
C65 H65 0.9500 .
C66 H66 0.9500 .
C71 C72 1.3900 .
C71 C76 1.3900 .
C72 C73 1.3900 .
C72 H72 0.9500 .
C73 C74 1.3900 .
C73 H73 0.9500 .
C74 C75 1.3900 .
C74 H74 0.9500 .
C75 C76 1.3900 .
C75 H75 0.9500 .
C76 H76 0.9500 .
C77 C78 1.43(3) .
C78 H78A 0.9800 .
C78 H78B 0.9800 .
C78 H78C 0.9800 .
Na1 O2 2.223(11) 2_756
Na1 O10 2.369(12) 2_756
Na1 Sb2 3.508(6) 2_756
Na2 O13 2.251(10) 2_756
Na2 O11 2.377(11) 2_756
Na2 Sb4 3.642(6) 2_756
Na3 O26 2.417(16) 7_656
Na3 Na3 3.443(19) 7_656

loop_
_geom_torsion_atom_site_label_1
_geom_torsion_atom_site_label_2
_geom_torsion_atom_site_label_3
_geom_torsion_atom_site_label_4
_geom_torsion
_geom_torsion_site_symmetry_1
_geom_torsion_site_symmetry_4
O3 Sb1 Sb2 O8 150.9(6) . .
O2 Sb1 Sb2 O8 -20.4(6) . .
O5 Sb1 Sb2 O8 -6.7(5) . .
O1 Sb1 Sb2 O8 156.4(5) . .
O4 Sb1 Sb2 O8 66.9(4) . .
C1 Sb1 Sb2 O8 -107.2(5) . .
Sb1 Sb1 Sb2 O8 31.6(4) 2_756 .
O3 Sb1 Sb2 O7 -3.1(5) . .
O2 Sb1 Sb2 O7 -174.4(6) . .
O5 Sb1 Sb2 O7 -160.7(5) . .
O1 Sb1 Sb2 O7 2.4(5) . .
O4 Sb1 Sb2 O7 -87.1(4) . .
C1 Sb1 Sb2 O7 98.7(4) . .
Sb1 Sb1 Sb2 O7 -122.5(3) 2_756 .
O3 Sb1 Sb2 O2 171.3(6) . .
O5 Sb1 Sb2 O2 13.7(6) . .
O1 Sb1 Sb2 O2 176.8(6) . .
O4 Sb1 Sb2 O2 87.3(5) . .
C1 Sb1 Sb2 O2 -86.8(5) . .
Sb1 Sb1 Sb2 O2 52.0(5) 2_756 .
O3 Sb1 Sb2 O6 74.6(5) . .
O2 Sb1 Sb2 O6 -96.7(5) . .
O5 Sb1 Sb2 O6 -83.0(4) . .
O1 Sb1 Sb2 O6 80.1(4) . .
O4 Sb1 Sb2 O6 -9.4(3) . .
C1 Sb1 Sb2 O6 176.5(4) . .
Sb1 Sb1 Sb2 O6 -44.7(2) 2_756 .
O3 Sb1 Sb2 C11 -103.5(5) . .
O2 Sb1 Sb2 C11 85.2(6) . .
O5 Sb1 Sb2 C11 98.9(5) . .
O1 Sb1 Sb2 C11 -97.9(5) . .
O4 Sb1 Sb2 C11 172.6(4) . .
C1 Sb1 Sb2 C11 -1.6(4) . .
Sb1 Sb1 Sb2 C11 137.2(3) 2_756 .
O3 Sb1 Sb2 O1 -5.5(6) . .
O2 Sb1 Sb2 O1 -176.8(6) . .
O5 Sb1 Sb2 O1 -163.1(5) . .
O4 Sb1 Sb2 O1 -89.5(4) . .
C1 Sb1 Sb2 O1 96.3(4) . .
Sb1 Sb1 Sb2 O1 -124.9(4) 2_756 .
O3 Sb1 Sb2 Sb4 39.9(4) . .
O2 Sb1 Sb2 Sb4 -131.4(5) . .
O5 Sb1 Sb2 Sb4 -117.8(3) . .
O1 Sb1 Sb2 Sb4 45.4(4) . .
O4 Sb1 Sb2 Sb4 -44.1(2) . .
C1 Sb1 Sb2 Sb4 141.7(3) . .
Sb1 Sb1 Sb2 Sb4 -79.48(5) 2_756 .
O3 Sb1 Sb2 Sb3 108.8(4) . .
O2 Sb1 Sb2 Sb3 -62.5(5) . .
O5 Sb1 Sb2 Sb3 -48.8(3) . .
O1 Sb1 Sb2 Sb3 114.4(4) . .
O4 Sb1 Sb2 Sb3 24.8(2) . .
C1 Sb1 Sb2 Sb3 -149.3(3) . .
Sb1 Sb1 Sb2 Sb3 -10.50(5) 2_756 .
O3 Sb1 Sb2 Na1 161.9(4) . 2_756
O2 Sb1 Sb2 Na1 -9.4(5) . 2_756
O5 Sb1 Sb2 Na1 4.3(4) . 2_756
O1 Sb1 Sb2 Na1 167.4(4) . 2_756
O4 Sb1 Sb2 Na1 77.9(3) . 2_756
C1 Sb1 Sb2 Na1 -96.2(3) . 2_756
Sb1 Sb1 Sb2 Na1 42.58(11) 2_756 2_756
O8 Sb2 Sb3 O10 -85.0(6) . .
O7 Sb2 Sb3 O10 168.6(4) . .
O2 Sb2 Sb3 O10 5.5(4) . .
O6 Sb2 Sb3 O10 95.7(5) . .
C11 Sb2 Sb3 O10 -99.0(5) . .
O1 Sb2 Sb3 O10 83.5(4) . .
Sb4 Sb2 Sb3 O10 145.3(3) . .
Sb1 Sb2 Sb3 O10 37.0(3) . .
Na1 Sb2 Sb3 O10 -17.0(3) 2_756 .
O8 Sb2 Sb3 O11 179.4(6) . .
O7 Sb2 Sb3 O11 72.9(5) . .
O2 Sb2 Sb3 O11 -90.1(5) . .
O6 Sb2 Sb3 O11 0.1(5) . .
C11 Sb2 Sb3 O11 165.4(5) . .
O1 Sb2 Sb3 O11 -12.1(5) . .
Sb4 Sb2 Sb3 O11 49.7(4) . .
Sb1 Sb2 Sb3 O11 -58.6(4) . .
Na1 Sb2 Sb3 O11 -112.7(4) 2_756 .
O7 Sb2 Sb3 O8 -106.5(6) . .
O2 Sb2 Sb3 O8 90.5(6) . .
O6 Sb2 Sb3 O8 -179.3(6) . .
C11 Sb2 Sb3 O8 -14.0(6) . .
O1 Sb2 Sb3 O8 168.5(6) . .
Sb4 Sb2 Sb3 O8 -129.7(5) . .
Sb1 Sb2 Sb3 O8 122.0(5) . .
Na1 Sb2 Sb3 O8 67.9(5) 2_756 .
O8 Sb2 Sb3 O9 101.8(5) . .
O7 Sb2 Sb3 O9 -4.6(4) . .
O2 Sb2 Sb3 O9 -167.7(4) . .
O6 Sb2 Sb3 O9 -77.4(5) . .
C11 Sb2 Sb3 O9 87.8(5) . .
O1 Sb2 Sb3 O9 -89.7(4) . .
Sb4 Sb2 Sb3 O9 -27.9(3) . .
Sb1 Sb2 Sb3 O9 -136.2(3) . .
Na1 Sb2 Sb3 O9 169.8(3) 2_756 .
O8 Sb2 Sb3 O6 179.3(6) . .
O7 Sb2 Sb3 O6 72.8(5) . .
O2 Sb2 Sb3 O6 -90.2(4) . .
C11 Sb2 Sb3 O6 165.3(5) . .
O1 Sb2 Sb3 O6 -12.2(5) . .
Sb4 Sb2 Sb3 O6 49.6(4) . .
Sb1 Sb2 Sb3 O6 -58.7(4) . .
Na1 Sb2 Sb3 O6 -112.8(4) 2_756 .
O8 Sb2 Sb3 C21 10.0(7) . .
O7 Sb2 Sb3 C21 -96.4(5) . .
O2 Sb2 Sb3 C21 100.5(5) . .
O6 Sb2 Sb3 C21 -169.2(6) . .
C11 Sb2 Sb3 C21 -4.0(6) . .
O1 Sb2 Sb3 C21 178.6(5) . .
Sb4 Sb2 Sb3 C21 -119.7(4) . .
Sb1 Sb2 Sb3 C21 132.0(4) . .
Na1 Sb2 Sb3 C21 78.0(4) 2_756 .
O8 Sb2 Sb3 Sb4 129.7(5) . .
O7 Sb2 Sb3 Sb4 23.2(3) . .
O2 Sb2 Sb3 Sb4 -139.8(3) . .
O6 Sb2 Sb3 Sb4 -49.6(4) . .
C11 Sb2 Sb3 Sb4 115.7(4) . .
O1 Sb2 Sb3 Sb4 -61.8(3) . .
Sb1 Sb2 Sb3 Sb4 -108.30(5) . .
Na1 Sb2 Sb3 Sb4 -162.36(12) 2_756 .
O8 Sb2 Sb4 O13 -91.6(5) . .
O7 Sb2 Sb4 O13 157.0(6) . .
O2 Sb2 Sb4 O13 3.1(6) . .
O6 Sb2 Sb4 O13 -15.5(5) . .
C11 Sb2 Sb4 O13 174.9(6) . .
O1 Sb2 Sb4 O13 70.0(4) . .
Sb3 Sb2 Sb4 O13 -63.5(4) . .
Sb1 Sb2 Sb4 O13 42.1(4) . .
Na1 Sb2 Sb4 O13 -42.9(4) 2_756 .
O8 Sb2 Sb4 O9 1.0(4) . .
O7 Sb2 Sb4 O9 -110.4(6) . .
O2 Sb2 Sb4 O9 95.7(5) . .
O6 Sb2 Sb4 O9 77.1(5) . .
C11 Sb2 Sb4 O9 -92.5(5) . .
O1 Sb2 Sb4 O9 162.6(3) . .
Sb3 Sb2 Sb4 O9 29.1(3) . .
Sb1 Sb2 Sb4 O9 134.8(3) . .
Na1 Sb2 Sb4 O9 49.7(3) 2_756 .
O8 Sb2 Sb4 O7 111.4(5) . .
O2 Sb2 Sb4 O7 -153.9(6) . .
O6 Sb2 Sb4 O7 -172.6(6) . .
C11 Sb2 Sb4 O7 17.9(6) . .
O1 Sb2 Sb4 O7 -87.1(5) . .
Sb3 Sb2 Sb4 O7 139.4(5) . .
Sb1 Sb2 Sb4 O7 -114.9(5) . .
Na1 Sb2 Sb4 O7 160.0(5) 2_756 .
O8 Sb2 Sb4 O6 -76.1(5) . .
O7 Sb2 Sb4 O6 172.6(6) . .
O2 Sb2 Sb4 O6 18.7(6) . .
C11 Sb2 Sb4 O6 -169.6(6) . .
O1 Sb2 Sb4 O6 85.5(4) . .
Sb3 Sb2 Sb4 O6 -48.0(4) . .
Sb1 Sb2 Sb4 O6 57.7(4) . .
Na1 Sb2 Sb4 O6 -27.4(4) 2_756 .
O8 Sb2 Sb4 O12 -160.5(3) . .
O7 Sb2 Sb4 O12 88.1(5) . .
O2 Sb2 Sb4 O12 -65.8(5) . .
O6 Sb2 Sb4 O12 -84.5(4) . .
C11 Sb2 Sb4 O12 106.0(5) . .
O1 Sb2 Sb4 O12 1.0(3) . .
Sb3 Sb2 Sb4 O12 -132.5(2) . .
Sb1 Sb2 Sb4 O12 -26.8(2) . .
Na1 Sb2 Sb4 O12 -111.9(3) 2_756 .
O8 Sb2 Sb4 C31 98.9(5) . .
O7 Sb2 Sb4 C31 -12.4(6) . .
O2 Sb2 Sb4 C31 -166.3(6) . .
O6 Sb2 Sb4 C31 175.0(5) . .
C11 Sb2 Sb4 C31 5.4(6) . .
O1 Sb2 Sb4 C31 -99.5(4) . .
Sb3 Sb2 Sb4 C31 127.0(4) . .
Sb1 Sb2 Sb4 C31 -127.3(4) . .
Na1 Sb2 Sb4 C31 147.6(4) 2_756 .
O8 Sb2 Sb4 Sb5 -132.1(3) . .
O7 Sb2 Sb4 Sb5 116.5(5) . .
O2 Sb2 Sb4 Sb5 -37.3(4) . .
O6 Sb2 Sb4 Sb5 -56.0(4) . .
C11 Sb2 Sb4 Sb5 134.4(4) . .
O1 Sb2 Sb4 Sb5 29.5(2) . .
Sb3 Sb2 Sb4 Sb5 -104.02(5) . .
Sb1 Sb2 Sb4 Sb5 1.66(6) . .
Na1 Sb2 Sb4 Sb5 -83.43(16) 2_756 .
O8 Sb2 Sb4 Sb3 -28.1(3) . .
O7 Sb2 Sb4 Sb3 -139.4(5) . .
O2 Sb2 Sb4 Sb3 66.7(4) . .
O6 Sb2 Sb4 Sb3 48.0(4) . .
C11 Sb2 Sb4 Sb3 -121.6(4) . .
O1 Sb2 Sb4 Sb3 133.5(2) . .
Sb1 Sb2 Sb4 Sb3 105.69(5) . .
Na1 Sb2 Sb4 Sb3 20.59(15) 2_756 .
O8 Sb2 Sb4 Na2 -50.1(3) . 2_756
O7 Sb2 Sb4 Na2 -161.5(5) . 2_756
O2 Sb2 Sb4 Na2 44.6(4) . 2_756
O6 Sb2 Sb4 Na2 25.9(4) . 2_756
C11 Sb2 Sb4 Na2 -143.6(4) . 2_756
O1 Sb2 Sb4 Na2 111.4(3) . 2_756
Sb3 Sb2 Sb4 Na2 -22.07(14) . 2_756
Sb1 Sb2 Sb4 Na2 83.61(14) . 2_756
Na1 Sb2 Sb4 Na2 -1.5(2) 2_756 2_756
O10 Sb3 Sb4 O13 89.0(5) . .
O11 Sb3 Sb4 O13 -4.9(4) . .
O8 Sb3 Sb4 O13 167.7(4) . .
O9 Sb3 Sb4 O13 -91.3(5) . .
O6 Sb3 Sb4 O13 90.2(5) . .
C21 Sb3 Sb4 O13 -104.9(5) . .
Sb2 Sb3 Sb4 O13 140.7(3) . .
O10 Sb3 Sb4 O9 -179.7(6) . .
O11 Sb3 Sb4 O9 86.4(5) . .
O8 Sb3 Sb4 O9 -101.0(5) . .
O6 Sb3 Sb4 O9 -178.5(6) . .
C21 Sb3 Sb4 O9 -13.6(6) . .
Sb2 Sb3 Sb4 O9 -128.0(5) . .
O10 Sb3 Sb4 O7 -74.7(5) . .
O11 Sb3 Sb4 O7 -168.6(4) . .
O8 Sb3 Sb4 O7 4.1(4) . .
O9 Sb3 Sb4 O7 105.0(5) . .
O6 Sb3 Sb4 O7 -73.5(5) . .
C21 Sb3 Sb4 O7 91.4(5) . .
Sb2 Sb3 Sb4 O7 -22.9(3) . .
O10 Sb3 Sb4 O6 -1.2(5) . .
O11 Sb3 Sb4 O6 -95.1(5) . .
O8 Sb3 Sb4 O6 77.5(5) . .
O9 Sb3 Sb4 O6 178.5(6) . .
C21 Sb3 Sb4 O6 164.9(6) . .
Sb2 Sb3 Sb4 O6 50.5(4) . .
O10 Sb3 Sb4 O12 12.0(5) . .
O11 Sb3 Sb4 O12 -81.9(4) . .
O8 Sb3 Sb4 O12 90.7(4) . .
O9 Sb3 Sb4 O12 -168.3(5) . .
O6 Sb3 Sb4 O12 13.2(5) . .
C21 Sb3 Sb4 O12 178.1(5) . .
Sb2 Sb3 Sb4 O12 63.7(3) . .
O10 Sb3 Sb4 C31 -164.6(6) . .
O11 Sb3 Sb4 C31 101.5(5) . .
O8 Sb3 Sb4 C31 -85.9(5) . .
O9 Sb3 Sb4 C31 15.0(6) . .
O6 Sb3 Sb4 C31 -163.4(6) . .
C21 Sb3 Sb4 C31 1.4(6) . .
Sb2 Sb3 Sb4 C31 -112.9(4) . .
O10 Sb3 Sb4 Sb2 -51.7(4) . .
O11 Sb3 Sb4 Sb2 -145.6(3) . .
O8 Sb3 Sb4 Sb2 27.0(3) . .
O9 Sb3 Sb4 Sb2 128.0(5) . .
O6 Sb3 Sb4 Sb2 -50.5(4) . .
C21 Sb3 Sb4 Sb2 114.4(5) . .
O10 Sb3 Sb4 Sb5 57.8(4) . .
O11 Sb3 Sb4 Sb5 -36.1(3) . .
O8 Sb3 Sb4 Sb5 136.6(3) . .
O9 Sb3 Sb4 Sb5 -122.5(5) . .
O6 Sb3 Sb4 Sb5 59.0(4) . .
C21 Sb3 Sb4 Sb5 -136.1(5) . .
Sb2 Sb3 Sb4 Sb5 109.55(5) . .
O10 Sb3 Sb4 Na2 109.3(4) . 2_756
O11 Sb3 Sb4 Na2 15.4(3) . 2_756
O8 Sb3 Sb4 Na2 -171.9(3) . 2_756
O9 Sb3 Sb4 Na2 -71.0(5) . 2_756
O6 Sb3 Sb4 Na2 110.5(4) . 2_756
C21 Sb3 Sb4 Na2 -84.6(5) . 2_756
Sb2 Sb3 Sb4 Na2 161.06(12) . 2_756
O13 Sb4 Sb5 O14 -173.3(6) . .
O9 Sb4 Sb5 O14 -154.3(5) . .
O7 Sb4 Sb5 O14 -1.4(5) . .
O6 Sb4 Sb5 O14 -78.3(4) . .
O12 Sb4 Sb5 O14 2.8(5) . .
C31 Sb4 Sb5 O14 96.3(5) . .
Sb2 Sb4 Sb5 O14 -44.1(4) . .
Sb3 Sb4 Sb5 O14 -112.3(4) . .
Na2 Sb4 Sb5 O14 -164.5(4) 2_756 .
O9 Sb4 Sb5 O13 19.0(6) . .
O7 Sb4 Sb5 O13 171.9(5) . .
O6 Sb4 Sb5 O13 95.0(5) . .
O12 Sb4 Sb5 O13 176.1(6) . .
C31 Sb4 Sb5 O13 -90.4(5) . .
Sb2 Sb4 Sb5 O13 129.2(4) . .
Sb3 Sb4 Sb5 O13 60.9(4) . .
Na2 Sb4 Sb5 O13 8.8(5) 2_756 .
O13 Sb4 Sb5 O16 -13.9(6) . .
O9 Sb4 Sb5 O16 5.1(5) . .
O7 Sb4 Sb5 O16 158.0(5) . .
O6 Sb4 Sb5 O16 81.1(4) . .
O12 Sb4 Sb5 O16 162.2(5) . .
C31 Sb4 Sb5 O16 -104.3(5) . .
Sb2 Sb4 Sb5 O16 115.3(4) . .
Sb3 Sb4 Sb5 O16 47.1(4) . .
Na2 Sb4 Sb5 O16 -5.1(4) 2_756 .
O13 Sb4 Sb5 O12 -176.1(6) . .
O9 Sb4 Sb5 O12 -157.0(5) . .
O7 Sb4 Sb5 O12 -4.1(5) . .
O6 Sb4 Sb5 O12 -81.1(4) . .
C31 Sb4 Sb5 O12 93.5(5) . .
Sb2 Sb4 Sb5 O12 -46.9(4) . .
Sb3 Sb4 Sb5 O12 -115.1(4) . .
Na2 Sb4 Sb5 O12 -167.3(4) 2_756 .
O13 Sb4 Sb5 O15 -86.7(5) . .
O9 Sb4 Sb5 O15 -67.7(4) . .
O7 Sb4 Sb5 O15 85.2(4) . .
O6 Sb4 Sb5 O15 8.3(3) . .
O12 Sb4 Sb5 O15 89.4(4) . .
C31 Sb4 Sb5 O15 -177.1(3) . .
Sb2 Sb4 Sb5 O15 42.5(2) . .
Sb3 Sb4 Sb5 O15 -25.8(2) . .
Na2 Sb4 Sb5 O15 -77.9(2) 2_756 .
O13 Sb4 Sb5 C41 86.8(5) . .
O9 Sb4 Sb5 C41 105.8(4) . .
O7 Sb4 Sb5 C41 -101.3(4) . .
O6 Sb4 Sb5 C41 -178.2(3) . .
O12 Sb4 Sb5 C41 -97.1(4) . .
C31 Sb4 Sb5 C41 -3.6(4) . .
Sb2 Sb4 Sb5 C41 -144.0(3) . .
Sb3 Sb4 Sb5 C41 147.8(3) . .
Na2 Sb4 Sb5 C41 95.6(3) 2_756 .
O13 Sb4 Sb5 Sb5 -52.6(4) . 2_756
O9 Sb4 Sb5 Sb5 -33.6(4) . 2_756
O7 Sb4 Sb5 Sb5 119.3(3) . 2_756
O6 Sb4 Sb5 Sb5 42.4(2) . 2_756
O12 Sb4 Sb5 Sb5 123.5(4) . 2_756
C31 Sb4 Sb5 Sb5 -143.0(3) . 2_756
Sb2 Sb4 Sb5 Sb5 76.57(5) . 2_756
Sb3 Sb4 Sb5 Sb5 8.34(5) . 2_756
Na2 Sb4 Sb5 Sb5 -43.79(11) 2_756 2_756
O11 Sb6 Sb7 O20 85.9(4) 2_756 .
O14 Sb6 Sb7 O20 169.7(3) . .
O19 Sb6 Sb7 O20 -3.0(3) . .
O17 Sb6 Sb7 O20 -100.7(5) . .
O18 Sb6 Sb7 O20 78.7(4) . .
C51 Sb6 Sb7 O20 -96.1(6) . .
Sb8 Sb6 Sb7 O20 28.7(2) . .
Na2 Sb6 Sb7 O20 149.6(3) . .
Na3 Sb6 Sb7 O20 -32.6(3) . .
O11 Sb6 Sb7 O17 -173.5(6) 2_756 .
O14 Sb6 Sb7 O17 -89.7(5) . .
O19 Sb6 Sb7 O17 97.7(5) . .
O18 Sb6 Sb7 O17 179.4(6) . .
C51 Sb6 Sb7 O17 4.5(7) . .
Sb8 Sb6 Sb7 O17 129.3(4) . .
Na2 Sb6 Sb7 O17 -109.7(5) . .
Na3 Sb6 Sb7 O17 68.1(5) . .
O11 Sb6 Sb7 O18 7.2(5) 2_756 .
O14 Sb6 Sb7 O18 91.0(4) . .
O19 Sb6 Sb7 O18 -81.7(4) . .
O17 Sb6 Sb7 O18 -179.4(6) . .
C51 Sb6 Sb7 O18 -174.8(7) . .
Sb8 Sb6 Sb7 O18 -50.0(4) . .
Na2 Sb6 Sb7 O18 70.9(4) . .
Na3 Sb6 Sb7 O18 -111.3(4) . .
O11 Sb6 Sb7 O1 3.1(5) 2_756 .
O14 Sb6 Sb7 O1 86.9(4) . .
O19 Sb6 Sb7 O1 -85.7(4) . .
O17 Sb6 Sb7 O1 176.6(5) . .
O18 Sb6 Sb7 O1 -4.0(5) . .
C51 Sb6 Sb7 O1 -178.9(6) . .
Sb8 Sb6 Sb7 O1 -54.1(3) . .
Na2 Sb6 Sb7 O1 66.9(4) . .
Na3 Sb6 Sb7 O1 -115.3(4) . .
O11 Sb6 Sb7 O12 -84.3(4) 2_756 .
O14 Sb6 Sb7 O12 -0.5(3) . .
O19 Sb6 Sb7 O12 -173.2(3) . .
O17 Sb6 Sb7 O12 89.1(5) . .
O18 Sb6 Sb7 O12 -91.5(4) . .
C51 Sb6 Sb7 O12 93.7(6) . .
Sb8 Sb6 Sb7 O12 -141.5(2) . .
Na2 Sb6 Sb7 O12 -20.6(3) . .
Na3 Sb6 Sb7 O12 157.2(3) . .
O11 Sb6 Sb7 C61 176.6(5) 2_756 .
O14 Sb6 Sb7 C61 -99.6(5) . .
O19 Sb6 Sb7 C61 87.7(5) . .
O17 Sb6 Sb7 C61 -10.0(6) . .
O18 Sb6 Sb7 C61 169.4(5) . .
C51 Sb6 Sb7 C61 -5.4(7) . .
Sb8 Sb6 Sb7 C61 119.4(4) . .
Na2 Sb6 Sb7 C61 -119.7(4) . .
Na3 Sb6 Sb7 C61 58.1(4) . .
O11 Sb6 Sb7 Sb8 57.2(4) 2_756 .
O14 Sb6 Sb7 Sb8 141.0(2) . .
O19 Sb6 Sb7 Sb8 -31.6(3) . .
O17 Sb6 Sb7 Sb8 -129.3(4) . .
O18 Sb6 Sb7 Sb8 50.0(4) . .
C51 Sb6 Sb7 Sb8 -124.8(6) . .
Na2 Sb6 Sb7 Sb8 120.97(16) . .
Na3 Sb6 Sb7 Sb8 -61.27(15) . .
O11 Sb6 Sb8 O10 1.3(4) 2_756 2_756
O14 Sb6 Sb8 O10 84.0(5) . 2_756
O19 Sb6 Sb8 O10 -95.3(5) . 2_756
O17 Sb6 Sb8 O10 169.7(4) . 2_756
O18 Sb6 Sb8 O10 94.4(4) . 2_756
C51 Sb6 Sb8 O10 -93.7(6) . 2_756
Sb7 Sb6 Sb8 O10 141.3(3) . 2_756
Na2 Sb6 Sb8 O10 17.4(3) . 2_756
Na3 Sb6 Sb8 O10 -110.1(3) . 2_756
O11 Sb6 Sb8 O3 -79.9(5) 2_756 .
O14 Sb6 Sb8 O3 2.8(5) . .
O19 Sb6 Sb8 O3 -176.5(5) . .
O17 Sb6 Sb8 O3 88.4(5) . .
O18 Sb6 Sb8 O3 13.1(5) . .
C51 Sb6 Sb8 O3 -174.9(6) . .
Sb7 Sb6 Sb8 O3 60.0(4) . .
Na2 Sb6 Sb8 O3 -63.9(4) . .
Na3 Sb6 Sb8 O3 168.6(4) . .
O11 Sb6 Sb8 O20 -168.6(4) 2_756 .
O14 Sb6 Sb8 O20 -85.8(5) . .
O19 Sb6 Sb8 O20 94.8(5) . .
O17 Sb6 Sb8 O20 -0.2(4) . .
O18 Sb6 Sb8 O20 -75.5(4) . .
C51 Sb6 Sb8 O20 96.4(6) . .
Sb7 Sb6 Sb8 O20 -28.6(3) . .
Na2 Sb6 Sb8 O20 -152.5(3) . .
Na3 Sb6 Sb8 O20 80.0(3) . .
O11 Sb6 Sb8 O19 96.6(5) 2_756 .
O14 Sb6 Sb8 O19 179.3(5) . .
O17 Sb6 Sb8 O19 -95.0(5) . .
O18 Sb6 Sb8 O19 -170.3(5) . .
C51 Sb6 Sb8 O19 1.6(7) . .
Sb7 Sb6 Sb8 O19 -123.4(4) . .
Na2 Sb6 Sb8 O19 112.7(4) . .
Na3 Sb6 Sb8 O19 -14.8(4) . .
O11 Sb6 Sb8 O18 -93.1(4) 2_756 .
O14 Sb6 Sb8 O18 -10.4(5) . .
O19 Sb6 Sb8 O18 170.3(5) . .
O17 Sb6 Sb8 O18 75.3(4) . .
C51 Sb6 Sb8 O18 171.9(6) . .
Sb7 Sb6 Sb8 O18 46.9(3) . .
Na2 Sb6 Sb8 O18 -77.0(4) . .
Na3 Sb6 Sb8 O18 155.5(4) . .
O11 Sb6 Sb8 C71 95.3(5) 2_756 .
O14 Sb6 Sb8 C71 178.0(6) . .
O19 Sb6 Sb8 C71 -1.3(6) . .
O17 Sb6 Sb8 C71 -96.4(5) . .
O18 Sb6 Sb8 C71 -171.7(6) . .
C51 Sb6 Sb8 C71 0.3(7) . .
Sb7 Sb6 Sb8 C71 -124.8(5) . .
Na2 Sb6 Sb8 C71 111.3(5) . .
Na3 Sb6 Sb8 C71 -16.2(5) . .
O11 Sb6 Sb8 Sb7 -139.9(3) 2_756 .
O14 Sb6 Sb8 Sb7 -57.2(4) . .
O19 Sb6 Sb8 Sb7 123.4(4) . .
O17 Sb6 Sb8 Sb7 28.4(3) . .
O18 Sb6 Sb8 Sb7 -46.9(3) . .
C51 Sb6 Sb8 Sb7 125.0(5) . .
Na2 Sb6 Sb8 Sb7 -123.88(16) . .
Na3 Sb6 Sb8 Sb7 108.62(16) . .
O11 Sb6 Sb8 Na1 -14.9(3) 2_756 .
O14 Sb6 Sb8 Na1 67.8(4) . .
O19 Sb6 Sb8 Na1 -111.6(4) . .
O17 Sb6 Sb8 Na1 153.4(3) . .
O18 Sb6 Sb8 Na1 78.1(4) . .
C51 Sb6 Sb8 Na1 -109.9(5) . .
Sb7 Sb6 Sb8 Na1 125.01(17) . .
Na2 Sb6 Sb8 Na1 1.1(2) . .
Na3 Sb6 Sb8 Na1 -126.4(2) . .
O20 Sb7 Sb8 O10 176.6(6) . 2_756
O17 Sb7 Sb8 O10 -83.4(5) . 2_756
O18 Sb7 Sb8 O10 -3.7(5) . 2_756
O1 Sb7 Sb8 O10 86.8(5) . 2_756
O12 Sb7 Sb8 O10 -0.5(5) . 2_756
C61 Sb7 Sb8 O10 -175.8(5) . 2_756
Sb6 Sb7 Sb8 O10 -54.6(4) . 2_756
O20 Sb7 Sb8 O3 92.5(5) . .
O17 Sb7 Sb8 O3 -167.5(4) . .
O18 Sb7 Sb8 O3 -87.9(5) . .
O1 Sb7 Sb8 O3 2.6(4) . .
O12 Sb7 Sb8 O3 -84.6(4) . .
C61 Sb7 Sb8 O3 100.0(5) . .
Sb6 Sb7 Sb8 O3 -138.7(3) . .
O17 Sb7 Sb8 O20 100.0(5) . .
O18 Sb7 Sb8 O20 179.6(6) . .
O1 Sb7 Sb8 O20 -89.8(5) . .
O12 Sb7 Sb8 O20 -177.1(6) . .
C61 Sb7 Sb8 O20 7.6(6) . .
Sb6 Sb7 Sb8 O20 128.8(5) . .
O20 Sb7 Sb8 O19 -97.1(5) . .
O17 Sb7 Sb8 O19 2.9(3) . .
O18 Sb7 Sb8 O19 82.5(5) . .
O1 Sb7 Sb8 O19 173.0(3) . .
O12 Sb7 Sb8 O19 85.8(4) . .
C61 Sb7 Sb8 O19 -89.6(5) . .
Sb6 Sb7 Sb8 O19 31.7(2) . .
O20 Sb7 Sb8 O18 -179.6(6) . .
O17 Sb7 Sb8 O18 -79.6(5) . .
O1 Sb7 Sb8 O18 90.5(5) . .
O12 Sb7 Sb8 O18 3.3(5) . .
C61 Sb7 Sb8 O18 -172.1(6) . .
Sb6 Sb7 Sb8 O18 -50.8(4) . .
O20 Sb7 Sb8 C71 -4.7(7) . .
O17 Sb7 Sb8 C71 95.3(6) . .
O18 Sb7 Sb8 C71 174.9(6) . .
O1 Sb7 Sb8 C71 -94.6(6) . .
O12 Sb7 Sb8 C71 178.1(6) . .
C61 Sb7 Sb8 C71 2.8(6) . .
Sb6 Sb7 Sb8 C71 124.0(5) . .
O20 Sb7 Sb8 Sb6 -128.8(5) . .
O17 Sb7 Sb8 Sb6 -28.8(3) . .
O18 Sb7 Sb8 Sb6 50.8(4) . .
O1 Sb7 Sb8 Sb6 141.4(2) . .
O12 Sb7 Sb8 Sb6 54.1(3) . .
C61 Sb7 Sb8 Sb6 -121.2(4) . .
O20 Sb7 Sb8 Na1 114.2(5) . .
O17 Sb7 Sb8 Na1 -145.8(3) . .
O18 Sb7 Sb8 Na1 -66.2(4) . .
O1 Sb7 Sb8 Na1 24.4(3) . .
O12 Sb7 Sb8 Na1 -62.9(4) . .
C61 Sb7 Sb8 Na1 121.8(4) . .
Sb6 Sb7 Sb8 Na1 -117.01(17) . .
O20 Sb7 O1 Sb1 -45.4(6) . .
O17 Sb7 O1 Sb1 47(2) . .
O18 Sb7 O1 Sb1 34.2(6) . .
O12 Sb7 O1 Sb1 122.6(6) . .
C61 Sb7 O1 Sb1 -138.1(6) . .
Sb8 Sb7 O1 Sb1 -7.4(5) . .
Sb6 Sb7 O1 Sb1 36.9(7) . .
O20 Sb7 O1 Sb2 151.3(6) . .
O17 Sb7 O1 Sb2 -116.2(17) . .
O18 Sb7 O1 Sb2 -129.0(6) . .
O12 Sb7 O1 Sb2 -40.7(6) . .
C61 Sb7 O1 Sb2 58.6(6) . .
Sb8 Sb7 O1 Sb2 -170.7(5) . .
Sb6 Sb7 O1 Sb2 -126.3(4) . .
O3 Sb1 O1 Sb7 9.1(6) . .
O2 Sb1 O1 Sb7 -165.4(6) . .
O5 Sb1 O1 Sb7 -119.5(9) . .
O4 Sb1 O1 Sb7 -78.4(5) . .
C1 Sb1 O1 Sb7 102.5(6) . .
Sb2 Sb1 O1 Sb7 -167.2(8) . .
Sb1 Sb1 O1 Sb7 -89.1(6) 2_756 .
O3 Sb1 O1 Sb2 176.3(4) . .
O2 Sb1 O1 Sb2 1.9(3) . .
O5 Sb1 O1 Sb2 47.7(11) . .
O4 Sb1 O1 Sb2 88.8(3) . .
C1 Sb1 O1 Sb2 -90.2(4) . .
Sb1 Sb1 O1 Sb2 78.2(4) 2_756 .
O8 Sb2 O1 Sb7 98.8(12) . .
O7 Sb2 O1 Sb7 -10.7(6) . .
O2 Sb2 O1 Sb7 165.5(6) . .
O6 Sb2 O1 Sb7 69.2(5) . .
C11 Sb2 O1 Sb7 -100.8(6) . .
Sb4 Sb2 O1 Sb7 26.7(5) . .
Sb3 Sb2 O1 Sb7 77.3(5) . .
Sb1 Sb2 O1 Sb7 167.4(8) . .
Na1 Sb2 O1 Sb7 154.7(4) 2_756 .
O8 Sb2 O1 Sb1 -68.6(13) . .
O7 Sb2 O1 Sb1 -178.1(4) . .
O2 Sb2 O1 Sb1 -1.9(3) . .
O6 Sb2 O1 Sb1 -98.1(4) . .
C11 Sb2 O1 Sb1 91.9(4) . .
Sb4 Sb2 O1 Sb1 -140.6(3) . .
Sb3 Sb2 O1 Sb1 -90.1(3) . .
Na1 Sb2 O1 Sb1 -12.6(4) 2_756 .
O8 Sb2 O2 Sb1 164.3(4) . .
O7 Sb2 O2 Sb1 14.5(14) . .
O6 Sb2 O2 Sb1 85.1(4) . .
C11 Sb2 O2 Sb1 -100.8(5) . .
O1 Sb2 O2 Sb1 2.1(4) . .
Sb4 Sb2 O2 Sb1 72.6(5) . .
Sb3 Sb2 O2 Sb1 126.5(4) . .
Na1 Sb2 O2 Sb1 164.6(8) 2_756 .
O8 Sb2 O2 Na1 -0.3(5) . 2_756
O7 Sb2 O2 Na1 -150.1(10) . 2_756
O6 Sb2 O2 Na1 -79.4(5) . 2_756
C11 Sb2 O2 Na1 94.7(5) . 2_756
O1 Sb2 O2 Na1 -162.4(5) . 2_756
Sb4 Sb2 O2 Na1 -92.0(5) . 2_756
Sb3 Sb2 O2 Na1 -38.1(4) . 2_756
Sb1 Sb2 O2 Na1 -164.6(8) . 2_756
O3 Sb1 O2 Sb2 -43(3) . .
O5 Sb1 O2 Sb2 -168.7(5) . .
O1 Sb1 O2 Sb2 -2.2(4) . .
O4 Sb1 O2 Sb2 -90.9(5) . .
C1 Sb1 O2 Sb2 96.8(5) . .
Sb1 Sb1 O2 Sb2 -132.5(4) 2_756 .
O3 Sb1 O2 Na1 117(2) . 2_756
O5 Sb1 O2 Na1 -8.5(7) . 2_756
O1 Sb1 O2 Na1 158.0(7) . 2_756
O4 Sb1 O2 Na1 69.3(7) . 2_756
C1 Sb1 O2 Na1 -103.1(7) . 2_756
Sb2 Sb1 O2 Na1 160.1(10) . 2_756
Sb1 Sb1 O2 Na1 27.7(6) 2_756 2_756
O2 Sb1 O3 Sb8 34(3) . .
O5 Sb1 O3 Sb8 159.3(7) . .
O1 Sb1 O3 Sb8 -5.9(8) . .
O4 Sb1 O3 Sb8 81.8(8) . .
C1 Sb1 O3 Sb8 -105.8(8) . .
Sb2 Sb1 O3 Sb8 -2.1(10) . .
Sb1 Sb1 O3 Sb8 123.1(7) 2_756 .
O2 Sb1 O3 Na1 -117(2) . .
O5 Sb1 O3 Na1 7.5(6) . .
O1 Sb1 O3 Na1 -157.7(5) . .
O4 Sb1 O3 Na1 -70.0(6) . .
C1 Sb1 O3 Na1 102.4(6) . .
Sb2 Sb1 O3 Na1 -154.0(3) . .
Sb1 Sb1 O3 Na1 -28.7(5) 2_756 .
O10 Sb8 O3 Sb1 -127.9(8) 2_756 .
O20 Sb8 O3 Sb1 40.1(8) . .
O19 Sb8 O3 Sb1 -58(2) . .
O18 Sb8 O3 Sb1 -37.6(7) . .
C71 Sb8 O3 Sb1 137.0(8) . .
Sb6 Sb8 O3 Sb1 -46.5(9) . .
Sb7 Sb8 O3 Sb1 2.3(7) . .
Na1 Sb8 O3 Sb1 -157.1(9) . .
O10 Sb8 O3 Na1 29.3(4) 2_756 .
O20 Sb8 O3 Na1 -162.8(4) . .
O19 Sb8 O3 Na1 99(2) . .
O18 Sb8 O3 Na1 119.5(4) . .
C71 Sb8 O3 Na1 -65.9(4) . .
Sb6 Sb8 O3 Na1 110.6(3) . .
Sb7 Sb8 O3 Na1 159.4(3) . .
O3 Sb1 O4 Sb1 96.3(3) . 2_756
O2 Sb1 O4 Sb1 -89.9(3) . 2_756
O5 Sb1 O4 Sb1 -0.003(1) . 2_756
O1 Sb1 O4 Sb1 -167.3(3) . 2_756
C1 Sb1 O4 Sb1 6(2) . 2_756
Sb2 Sb1 O4 Sb1 -125.25(5) . 2_756
O3 Sb1 O5 Sb1 -86.4(3) . 2_756
O2 Sb1 O5 Sb1 86.7(3) . 2_756
O1 Sb1 O5 Sb1 42.2(10) . 2_756
O4 Sb1 O5 Sb1 0.004(1) . 2_756
C1 Sb1 O5 Sb1 -179.3(3) . 2_756
Sb2 Sb1 O5 Sb1 78.82(19) . 2_756
O10 Sb3 O6 Sb4 179.1(4) . .
O11 Sb3 O6 Sb4 84.0(4) . .
O8 Sb3 O6 Sb4 -95.7(4) . .
O9 Sb3 O6 Sb4 -0.9(4) . .
C21 Sb3 O6 Sb4 -57(2) . .
Sb2 Sb3 O6 Sb4 -96.1(4) . .
O10 Sb3 O6 Sb2 -84.8(4) . .
O11 Sb3 O6 Sb2 -179.9(4) . .
O8 Sb3 O6 Sb2 0.4(4) . .
O9 Sb3 O6 Sb2 95.2(4) . .
C21 Sb3 O6 Sb2 39(2) . .
Sb4 Sb3 O6 Sb2 96.1(4) . .
O13 Sb4 O6 Sb3 -92.8(4) . .
O9 Sb4 O6 Sb3 1.0(4) . .
O7 Sb4 O6 Sb3 102.7(4) . .
O12 Sb4 O6 Sb3 -169.2(4) . .
C31 Sb4 O6 Sb3 77.9(19) . .
Sb2 Sb4 O6 Sb3 98.1(4) . .
Sb5 Sb4 O6 Sb3 -128.9(3) . .
Na2 Sb4 O6 Sb3 -61.2(3) 2_756 .
O13 Sb4 O6 Sb2 169.1(4) . .
O9 Sb4 O6 Sb2 -97.2(4) . .
O7 Sb4 O6 Sb2 4.5(4) . .
O12 Sb4 O6 Sb2 92.7(4) . .
C31 Sb4 O6 Sb2 -20(2) . .
Sb5 Sb4 O6 Sb2 133.0(3) . .
Sb3 Sb4 O6 Sb2 -98.1(4) . .
Na2 Sb4 O6 Sb2 -159.3(3) 2_756 .
O8 Sb2 O6 Sb3 -0.4(4) . .
O7 Sb2 O6 Sb3 -103.7(4) . .
O2 Sb2 O6 Sb3 93.8(4) . .
C11 Sb2 O6 Sb3 -59.0(19) . .
O1 Sb2 O6 Sb3 169.9(4) . .
Sb4 Sb2 O6 Sb3 -99.2(4) . .
Sb1 Sb2 O6 Sb3 129.6(3) . .
Na1 Sb2 O6 Sb3 59.2(3) 2_756 .
O8 Sb2 O6 Sb4 98.7(4) . .
O7 Sb2 O6 Sb4 -4.6(4) . .
O2 Sb2 O6 Sb4 -167.0(4) . .
C11 Sb2 O6 Sb4 40(2) . .
O1 Sb2 O6 Sb4 -90.9(4) . .
Sb3 Sb2 O6 Sb4 99.2(4) . .
Sb1 Sb2 O6 Sb4 -131.3(3) . .
Na1 Sb2 O6 Sb4 158.3(3) 2_756 .
O8 Sb2 O7 Sb4 -71.3(5) . .
O2 Sb2 O7 Sb4 78.1(13) . .
O6 Sb2 O7 Sb4 5.1(4) . .
C11 Sb2 O7 Sb4 -165.9(5) . .
O1 Sb2 O7 Sb4 90.1(4) . .
Sb3 Sb2 O7 Sb4 -34.7(4) . .
Sb1 Sb2 O7 Sb4 88.6(4) . .
Na1 Sb2 O7 Sb4 -49.2(11) 2_756 .
O13 Sb4 O7 Sb2 -71.0(14) . .
O9 Sb4 O7 Sb2 71.4(5) . .
O6 Sb4 O7 Sb2 -5.1(4) . .
O12 Sb4 O7 Sb2 -90.3(5) . .
C31 Sb4 O7 Sb2 170.0(5) . .
Sb5 Sb4 O7 Sb2 -87.6(4) . .
Sb3 Sb4 O7 Sb2 34.4(4) . .
Na2 Sb4 O7 Sb2 44.7(11) 2_756 .
O7 Sb2 O8 Sb3 77.4(5) . .
O2 Sb2 O8 Sb3 -93.3(5) . .
O6 Sb2 O8 Sb3 0.5(4) . .
C11 Sb2 O8 Sb3 169.5(5) . .
O1 Sb2 O8 Sb3 -29.5(15) . .
Sb4 Sb2 O8 Sb3 42.3(4) . .
Sb1 Sb2 O8 Sb3 -81.5(5) . .
Na1 Sb2 O8 Sb3 -93.5(4) 2_756 .
O10 Sb3 O8 Sb2 93.2(5) . .
O11 Sb3 O8 Sb2 -2(2) . .
O9 Sb3 O8 Sb2 -76.7(5) . .
O6 Sb3 O8 Sb2 -0.5(4) . .
C21 Sb3 O8 Sb2 -172.0(5) . .
Sb4 Sb3 O8 Sb2 -41.3(4) . .
O13 Sb4 O9 Sb3 91.7(5) . .
O7 Sb4 O9 Sb3 -78.1(4) . .
O6 Sb4 O9 Sb3 -1.0(4) . .
O12 Sb4 O9 Sb3 30.2(14) . .
C31 Sb4 O9 Sb3 -169.4(4) . .
Sb2 Sb4 O9 Sb3 -43.4(3) . .
Sb5 Sb4 O9 Sb3 80.6(5) . .
Na2 Sb4 O9 Sb3 91.3(4) 2_756 .
O10 Sb3 O9 Sb4 1(2) . .
O11 Sb3 O9 Sb4 -91.0(5) . .
O8 Sb3 O9 Sb4 77.7(4) . .
O6 Sb3 O9 Sb4 1.0(4) . .
C21 Sb3 O9 Sb4 169.7(5) . .
Sb2 Sb3 O9 Sb4 42.7(3) . .
O11 Sb3 O10 Sb8 8.4(8) . 2_756
O8 Sb3 O10 Sb8 -159.9(8) . 2_756
O9 Sb3 O10 Sb8 -83(2) . 2_756
O6 Sb3 O10 Sb8 -82.7(8) . 2_756
C21 Sb3 O10 Sb8 108.6(8) . 2_756
Sb2 Sb3 O10 Sb8 -124.0(7) . 2_756
Sb4 Sb3 O10 Sb8 -81.9(8) . 2_756
O11 Sb3 O10 Na1 160.3(6) . 2_756
O8 Sb3 O10 Na1 -8.1(5) . 2_756
O9 Sb3 O10 Na1 69(2) . 2_756
O6 Sb3 O10 Na1 69.2(6) . 2_756
C21 Sb3 O10 Na1 -99.5(6) . 2_756
Sb2 Sb3 O10 Na1 27.8(5) . 2_756
Sb4 Sb3 O10 Na1 70.0(6) . 2_756
O10 Sb3 O11 Sb6 -6.0(7) . 2_756
O8 Sb3 O11 Sb6 88(2) . 2_756
O9 Sb3 O11 Sb6 163.6(7) . 2_756
O6 Sb3 O11 Sb6 86.8(7) . 2_756
C21 Sb3 O11 Sb6 -101.9(7) . 2_756
Sb2 Sb3 O11 Sb6 86.7(7) . 2_756
Sb4 Sb3 O11 Sb6 127.4(6) . 2_756
O10 Sb3 O11 Na2 -161.5(6) . 2_756
O8 Sb3 O11 Na2 -67(2) . 2_756
O9 Sb3 O11 Na2 8.1(6) . 2_756
O6 Sb3 O11 Na2 -68.7(6) . 2_756
C21 Sb3 O11 Na2 102.6(6) . 2_756
Sb2 Sb3 O11 Na2 -68.8(6) . 2_756
Sb4 Sb3 O11 Na2 -28.1(5) . 2_756
O20 Sb7 O12 Sb5 -46(2) . .
O17 Sb7 O12 Sb5 45.1(6) . .
O18 Sb7 O12 Sb5 -35.6(6) . .
O1 Sb7 O12 Sb5 -123.2(6) . .
C61 Sb7 O12 Sb5 138.6(6) . .
Sb8 Sb7 O12 Sb5 -37.8(7) . .
Sb6 Sb7 O12 Sb5 6.6(5) . .
O20 Sb7 O12 Sb4 118.7(17) . .
O17 Sb7 O12 Sb4 -150.1(6) . .
O18 Sb7 O12 Sb4 129.2(6) . .
O1 Sb7 O12 Sb4 41.7(5) . .
C61 Sb7 O12 Sb4 -56.5(6) . .
Sb8 Sb7 O12 Sb4 127.0(4) . .
Sb6 Sb7 O12 Sb4 171.5(5) . .
O14 Sb5 O12 Sb7 -9.9(6) . .
O13 Sb5 O12 Sb7 165.9(6) . .
O16 Sb5 O12 Sb7 116.2(9) . .
O15 Sb5 O12 Sb7 78.4(5) . .
C41 Sb5 O12 Sb7 -104.1(6) . .
Sb4 Sb5 O12 Sb7 168.2(8) . .
Sb5 Sb5 O12 Sb7 87.9(6) 2_756 .
O14 Sb5 O12 Sb4 -178.1(3) . .
O13 Sb5 O12 Sb4 -2.3(3) . .
O16 Sb5 O12 Sb4 -52.0(11) . .
O15 Sb5 O12 Sb4 -89.9(3) . .
C41 Sb5 O12 Sb4 87.6(4) . .
Sb5 Sb5 O12 Sb4 -80.3(4) 2_756 .
O13 Sb4 O12 Sb7 -166.1(6) . .
O9 Sb4 O12 Sb7 -102.0(11) . .
O7 Sb4 O12 Sb7 8.2(5) . .
O6 Sb4 O12 Sb7 -71.3(5) . .
C31 Sb4 O12 Sb7 97.7(6) . .
Sb2 Sb4 O12 Sb7 -28.7(5) . .
Sb5 Sb4 O12 Sb7 -168.5(8) . .
Sb3 Sb4 O12 Sb7 -79.9(5) . .
Na2 Sb4 O12 Sb7 -156.2(4) 2_756 .
O13 Sb4 O12 Sb5 2.4(3) . .
O9 Sb4 O12 Sb5 66.5(12) . .
O7 Sb4 O12 Sb5 176.7(4) . .
O6 Sb4 O12 Sb5 97.2(4) . .
C31 Sb4 O12 Sb5 -93.8(4) . .
Sb2 Sb4 O12 Sb5 139.9(3) . .
Sb3 Sb4 O12 Sb5 88.6(3) . .
Na2 Sb4 O12 Sb5 12.4(4) 2_756 .
O9 Sb4 O13 Sb5 -165.3(4) . .
O7 Sb4 O13 Sb5 -22.4(15) . .
O6 Sb4 O13 Sb5 -86.4(4) . .
O12 Sb4 O13 Sb5 -2.6(4) . .
C31 Sb4 O13 Sb5 95.5(5) . .
Sb2 Sb4 O13 Sb5 -75.9(5) . .
Sb3 Sb4 O13 Sb5 -127.2(3) . .
Na2 Sb4 O13 Sb5 -164.6(8) 2_756 .
O9 Sb4 O13 Na2 -0.7(6) . 2_756
O7 Sb4 O13 Na2 142.2(11) . 2_756
O6 Sb4 O13 Na2 78.2(5) . 2_756
O12 Sb4 O13 Na2 162.0(6) . 2_756
C31 Sb4 O13 Na2 -99.9(6) . 2_756
Sb2 Sb4 O13 Na2 88.7(6) . 2_756
Sb5 Sb4 O13 Na2 164.6(8) . 2_756
Sb3 Sb4 O13 Na2 37.4(5) . 2_756
O14 Sb5 O13 Sb4 34(3) . .
O16 Sb5 O13 Sb4 168.8(5) . .
O12 Sb5 O13 Sb4 2.7(4) . .
O15 Sb5 O13 Sb4 92.1(4) . .
C41 Sb5 O13 Sb4 -95.2(5) . .
Sb5 Sb5 O13 Sb4 132.8(4) 2_756 .
O14 Sb5 O13 Na2 -129(2) . 2_756
O16 Sb5 O13 Na2 6.0(6) . 2_756
O12 Sb5 O13 Na2 -160.1(6) . 2_756
O15 Sb5 O13 Na2 -70.6(6) . 2_756
C41 Sb5 O13 Na2 102.0(6) . 2_756
Sb4 Sb5 O13 Na2 -162.8(9) . 2_756
Sb5 Sb5 O13 Na2 -30.0(5) 2_756 2_756
O13 Sb5 O14 Sb6 -21(3) . .
O16 Sb5 O14 Sb6 -155.3(7) . .
O12 Sb5 O14 Sb6 9.9(7) . .
O15 Sb5 O14 Sb6 -78.8(7) . .
C41 Sb5 O14 Sb6 108.5(7) . .
Sb4 Sb5 O14 Sb6 8.1(9) . .
Sb5 Sb5 O14 Sb6 -119.2(6) 2_756 .
O13 Sb5 O14 Na2 127(2) . .
O16 Sb5 O14 Na2 -7.1(6) . .
O12 Sb5 O14 Na2 158.1(5) . .
O15 Sb5 O14 Na2 69.4(5) . .
C41 Sb5 O14 Na2 -103.4(5) . .
Sb4 Sb5 O14 Na2 156.3(3) . .
Sb5 Sb5 O14 Na2 28.9(5) 2_756 .
O11 Sb6 O14 Sb5 123.8(7) 2_756 .
O19 Sb6 O14 Sb5 43(3) . .
O17 Sb6 O14 Sb5 -44.4(7) . .
O18 Sb6 O14 Sb5 33.3(7) . .
C51 Sb6 O14 Sb5 -141.3(7) . .
Sb8 Sb6 O14 Sb5 40.3(8) . .
Sb7 Sb6 O14 Sb5 -6.5(6) . .
Na2 Sb6 O14 Sb5 154.2(8) . .
Na3 Sb6 O14 Sb5 -103.4(9) . .
O11 Sb6 O14 Na2 -30.4(4) 2_756 .
O19 Sb6 O14 Na2 -111(2) . .
O17 Sb6 O14 Na2 161.4(4) . .
O18 Sb6 O14 Na2 -120.8(3) . .
C51 Sb6 O14 Na2 64.5(5) . .
Sb8 Sb6 O14 Na2 -113.9(3) . .
Sb7 Sb6 O14 Na2 -160.7(3) . .
Na3 Sb6 O14 Na2 102.5(8) . .
O14 Sb5 O15 Sb5 -95.1(3) . 2_756
O13 Sb5 O15 Sb5 91.8(2) . 2_756
O16 Sb5 O15 Sb5 0.0 . 2_756
O12 Sb5 O15 Sb5 168.6(2) . 2_756
C41 Sb5 O15 Sb5 8(3) . 2_756
Sb4 Sb5 O15 Sb5 127.31(4) . 2_756
O14 Sb5 O16 Sb5 87.3(3) . 2_756
O13 Sb5 O16 Sb5 -87.0(3) . 2_756
O12 Sb5 O16 Sb5 -39.1(10) . 2_756
O15 Sb5 O16 Sb5 0.0 . 2_756
C41 Sb5 O16 Sb5 -178.9(3) . 2_756
Sb4 Sb5 O16 Sb5 -79.0(2) . 2_756
O20 Sb7 O17 Sb6 79.2(4) . .
O18 Sb7 O17 Sb6 0.4(4) . .
O1 Sb7 O17 Sb6 -13(2) . .
O12 Sb7 O17 Sb6 -88.5(4) . .
C61 Sb7 O17 Sb6 172.6(4) . .
Sb8 Sb7 O17 Sb6 41.9(3) . .
O11 Sb6 O17 Sb7 23(2) 2_756 .
O14 Sb6 O17 Sb7 89.5(4) . .
O19 Sb6 O17 Sb7 -80.8(4) . .
O18 Sb6 O17 Sb7 -0.4(4) . .
C51 Sb6 O17 Sb7 -176.8(5) . .
Sb8 Sb6 O17 Sb7 -42.2(3) . .
Na2 Sb6 O17 Sb7 108.9(4) . .
Na3 Sb6 O17 Sb7 -109.8(4) . .
O20 Sb7 O18 Sb8 0.2(4) . .
O17 Sb7 O18 Sb8 95.6(4) . .
O1 Sb7 O18 Sb8 -87.1(4) . .
O12 Sb7 O18 Sb8 -177.5(4) . .
C61 Sb7 O18 Sb8 40(3) . .
Sb6 Sb7 O18 Sb8 96.0(4) . .
O20 Sb7 O18 Sb6 -95.8(4) . .
O17 Sb7 O18 Sb6 -0.4(4) . .
O1 Sb7 O18 Sb6 176.9(4) . .
O12 Sb7 O18 Sb6 86.5(4) . .
C61 Sb7 O18 Sb6 -56(3) . .
Sb8 Sb7 O18 Sb6 -96.0(4) . .
O10 Sb8 O18 Sb7 177.1(4) 2_756 .
O3 Sb8 O18 Sb7 91.3(4) . .
O20 Sb8 O18 Sb7 -0.2(4) . .
O19 Sb8 O18 Sb7 -92.6(4) . .
C71 Sb8 O18 Sb7 -34(4) . .
Sb6 Sb8 O18 Sb7 -98.7(4) . .
Na1 Sb8 O18 Sb7 135.7(3) . .
O10 Sb8 O18 Sb6 -84.2(4) 2_756 .
O3 Sb8 O18 Sb6 -170.0(4) . .
O20 Sb8 O18 Sb6 98.5(4) . .
O19 Sb8 O18 Sb6 6.1(3) . .
C71 Sb8 O18 Sb6 65(4) . .
Sb7 Sb8 O18 Sb6 98.7(4) . .
Na1 Sb8 O18 Sb6 -125.6(2) . .
O11 Sb6 O18 Sb7 -174.5(4) 2_756 .
O14 Sb6 O18 Sb7 -88.5(4) . .
O19 Sb6 O18 Sb7 93.1(4) . .
O17 Sb6 O18 Sb7 0.4(4) . .
C51 Sb6 O18 Sb7 35(4) . .
Sb8 Sb6 O18 Sb7 99.2(4) . .
Na2 Sb6 O18 Sb7 -132.5(3) . .
Na3 Sb6 O18 Sb7 75.7(3) . .
O11 Sb6 O18 Sb8 86.2(4) 2_756 .
O14 Sb6 O18 Sb8 172.3(4) . .
O19 Sb6 O18 Sb8 -6.1(3) . .
O17 Sb6 O18 Sb8 -98.8(4) . .
C51 Sb6 O18 Sb8 -64(4) . .
Sb7 Sb6 O18 Sb8 -99.2(4) . .
Na2 Sb6 O18 Sb8 128.3(2) . .
Na3 Sb6 O18 Sb8 -23.5(3) . .
O10 Sb8 O19 Sb6 83.5(4) 2_756 .
O3 Sb8 O19 Sb6 14(2) . .
O20 Sb8 O19 Sb6 -84.2(4) . .
O18 Sb8 O19 Sb6 -6.7(4) . .
C71 Sb8 O19 Sb6 179.0(5) . .
Sb7 Sb8 O19 Sb6 -46.7(3) . .
Na1 Sb8 O19 Sb6 103.3(4) . .
O10 Sb8 O19 Na3 -126.8(7) 2_756 .
O3 Sb8 O19 Na3 163.6(17) . .
O20 Sb8 O19 Na3 65.5(7) . .
O18 Sb8 O19 Na3 143.0(7) . .
C71 Sb8 O19 Na3 -31.3(7) . .
Sb6 Sb8 O19 Na3 149.7(9) . .
Sb7 Sb8 O19 Na3 103.0(6) . .
Na1 Sb8 O19 Na3 -107.0(6) . .
O11 Sb6 O19 Sb8 -83.5(4) 2_756 .
O14 Sb6 O19 Sb8 -3(2) . .
O17 Sb6 O19 Sb8 84.1(4) . .
O18 Sb6 O19 Sb8 6.6(4) . .
C51 Sb6 O19 Sb8 -178.9(5) . .
Sb7 Sb6 O19 Sb8 46.6(3) . .
Na2 Sb6 O19 Sb8 -105.7(4) . .
Na3 Sb6 O19 Sb8 152.6(8) . .
O11 Sb6 O19 Na3 123.9(6) 2_756 .
O14 Sb6 O19 Na3 -156(2) . .
O17 Sb6 O19 Na3 -68.5(6) . .
O18 Sb6 O19 Na3 -146.0(6) . .
C51 Sb6 O19 Na3 28.6(7) . .
Sb8 Sb6 O19 Na3 -152.6(8) . .
Sb7 Sb6 O19 Na3 -106.0(6) . .
Na2 Sb6 O19 Na3 101.7(6) . .
O17 Sb7 O20 Sb8 -80.1(4) . .
O18 Sb7 O20 Sb8 -0.3(4) . .
O1 Sb7 O20 Sb8 87.8(4) . .
O12 Sb7 O20 Sb8 10(2) . .
C61 Sb7 O20 Sb8 -174.3(5) . .
Sb6 Sb7 O20 Sb8 -42.4(4) . .
O10 Sb8 O20 Sb7 -12(2) 2_756 .
O3 Sb8 O20 Sb7 -87.7(5) . .
O19 Sb8 O20 Sb7 81.4(5) . .
O18 Sb8 O20 Sb7 0.2(4) . .
C71 Sb8 O20 Sb7 176.6(5) . .
Sb6 Sb8 O20 Sb7 42.7(4) . .
Na1 Sb8 O20 Sb7 -106.8(4) . .
O3 Sb1 C1 C2 63.3(7) . .
O2 Sb1 C1 C2 -111.3(7) . .
O5 Sb1 C1 C2 159.2(6) . .
O1 Sb1 C1 C2 -33.5(7) . .
O4 Sb1 C1 C2 154(2) . .
Sb2 Sb1 C1 C2 -75.9(6) . .
Sb1 Sb1 C1 C2 158.6(5) 2_756 .
O3 Sb1 C1 C6 -116.6(7) . .
O2 Sb1 C1 C6 68.8(7) . .
O5 Sb1 C1 C6 -20.7(6) . .
O1 Sb1 C1 C6 146.6(6) . .
O4 Sb1 C1 C6 -26(3) . .
Sb2 Sb1 C1 C6 104.1(6) . .
Sb1 Sb1 C1 C6 -21.3(8) 2_756 .
C6 C1 C2 C3 0.0 . .
Sb1 C1 C2 C3 -179.9(8) . .
C1 C2 C3 C4 0.0 . .
C2 C3 C4 C5 0.0 . .
C3 C4 C5 C6 0.0 . .
C4 C5 C6 C1 0.0 . .
C2 C1 C6 C5 0.0 . .
Sb1 C1 C6 C5 179.9(8) . .
O8 Sb2 C11 C12 -85.6(7) . .
O7 Sb2 C11 C12 15.3(7) . .
O2 Sb2 C11 C12 178.8(6) . .
O6 Sb2 C11 C12 -29(2) . .
O1 Sb2 C11 C12 100.8(6) . .
Sb4 Sb2 C11 C12 4.6(8) . .
Sb3 Sb2 C11 C12 -77.1(7) . .
Sb1 Sb2 C11 C12 142.7(6) . .
Na1 Sb2 C11 C12 -145.6(6) 2_756 .
O8 Sb2 C11 C16 96.3(7) . .
O7 Sb2 C11 C16 -162.8(7) . .
O2 Sb2 C11 C16 0.7(7) . .
O6 Sb2 C11 C16 153.4(16) . .
O1 Sb2 C11 C16 -77.3(7) . .
Sb4 Sb2 C11 C16 -173.5(5) . .
Sb3 Sb2 C11 C16 104.8(6) . .
Sb1 Sb2 C11 C16 -35.4(7) . .
Na1 Sb2 C11 C16 36.3(7) 2_756 .
C16 C11 C12 C13 0.0 . .
Sb2 C11 C12 C13 -178.1(8) . .
C11 C12 C13 C14 0.0 . .
C12 C13 C14 C15 0.0 . .
C13 C14 C15 C16 0.0 . .
C14 C15 C16 C11 0.0 . .
C12 C11 C16 C15 0.0 . .
Sb2 C11 C16 C15 178.1(9) . .
O10 Sb3 C21 C22 -140.0(7) . .
O11 Sb3 C21 C22 -44.0(8) . .
O8 Sb3 C21 C22 134.0(7) . .
O9 Sb3 C21 C22 42.1(8) . .
O6 Sb3 C21 C22 96(2) . .
Sb2 Sb3 C21 C22 128.1(7) . .
Sb4 Sb3 C21 C22 50.1(9) . .
O10 Sb3 C21 C26 39.5(7) . .
O11 Sb3 C21 C26 135.5(7) . .
O8 Sb3 C21 C26 -46.6(7) . .
O9 Sb3 C21 C26 -138.4(7) . .
O6 Sb3 C21 C26 -84(2) . .
Sb2 Sb3 C21 C26 -52.4(8) . .
Sb4 Sb3 C21 C26 -130.4(6) . .
C26 C21 C22 C23 0.0 . .
Sb3 C21 C22 C23 179.5(9) . .
C21 C22 C23 C24 0.0 . .
C22 C23 C24 C25 0.0 . .
C23 C24 C25 C26 0.0 . .
C24 C25 C26 C21 0.0 . .
C22 C21 C26 C25 0.0 . .
Sb3 C21 C26 C25 -179.5(9) . .
O13 Sb4 C31 C32 -160.4(6) . .
O9 Sb4 C31 C32 103.9(6) . .
O7 Sb4 C31 C32 4.7(6) . .
O6 Sb4 C31 C32 29(2) . .
O12 Sb4 C31 C32 -82.5(6) . .
Sb2 Sb4 C31 C32 12.1(7) . .
Sb5 Sb4 C31 C32 -123.8(5) . .
Sb3 Sb4 C31 C32 94.7(6) . .
Na2 Sb4 C31 C32 167.0(5) 2_756 .
O13 Sb4 C31 C36 22.4(7) . .
O9 Sb4 C31 C36 -73.2(7) . .
O7 Sb4 C31 C36 -172.5(7) . .
O6 Sb4 C31 C36 -148.2(17) . .
O12 Sb4 C31 C36 100.3(6) . .
Sb2 Sb4 C31 C36 -165.1(5) . .
Sb5 Sb4 C31 C36 59.0(6) . .
Sb3 Sb4 C31 C36 -82.5(7) . .
Na2 Sb4 C31 C36 -10.2(7) 2_756 .
C36 C31 C32 C33 0.0 . .
Sb4 C31 C32 C33 -177.2(8) . .
C31 C32 C33 C34 0.0 . .
C32 C33 C34 C35 0.0 . .
C33 C34 C35 C36 0.0 . .
C34 C35 C36 C31 0.0 . .
C32 C31 C36 C35 0.0 . .
Sb4 C31 C36 C35 177.1(8) . .
O14 Sb5 C41 C42 -52.4(7) . .
O13 Sb5 C41 C42 121.3(6) . .
O16 Sb5 C41 C42 -147.3(6) . .
O12 Sb5 C41 C42 44.5(7) . .
O15 Sb5 C41 C42 -155(2) . .
Sb4 Sb5 C41 C42 85.8(6) . .
Sb5 Sb5 C41 C42 -148.2(5) 2_756 .
O14 Sb5 C41 C46 126.5(6) . .
O13 Sb5 C41 C46 -59.7(6) . .
O16 Sb5 C41 C46 31.6(6) . .
O12 Sb5 C41 C46 -136.6(6) . .
O15 Sb5 C41 C46 24(3) . .
Sb4 Sb5 C41 C46 -95.2(6) . .
Sb5 Sb5 C41 C46 30.8(8) 2_756 .
C46 C41 C42 C43 0.0 . .
Sb5 C41 C42 C43 178.9(8) . .
C41 C42 C43 C44 0.0 . .
C42 C43 C44 C45 0.0 . .
C43 C44 C45 C46 0.0 . .
C44 C45 C46 C41 0.0 . .
C42 C41 C46 C45 0.0 . .
Sb5 C41 C46 C45 -178.9(8) . .
O11 Sb6 C51 C52 143.7(9) 2_756 .
O14 Sb6 C51 C52 57.3(9) . .
O19 Sb6 C51 C52 -123.4(9) . .
O17 Sb6 C51 C52 -32.0(9) . .
O18 Sb6 C51 C52 -66(4) . .
Sb8 Sb6 C51 C52 -124.4(8) . .
Sb7 Sb6 C51 C52 -34.8(10) . .
Na2 Sb6 C51 C52 102.0(9) . .
Na3 Sb6 C51 C52 -108.1(9) . .
O11 Sb6 C51 C56 -34.3(9) 2_756 .
O14 Sb6 C51 C56 -120.6(9) . .
O19 Sb6 C51 C56 58.6(9) . .
O17 Sb6 C51 C56 150.0(8) . .
O18 Sb6 C51 C56 116(4) . .
Sb8 Sb6 C51 C56 57.6(10) . .
Sb7 Sb6 C51 C56 147.2(7) . .
Na2 Sb6 C51 C56 -76.0(8) . .
Na3 Sb6 C51 C56 73.9(8) . .
C56 C51 C52 C53 0.0 . .
Sb6 C51 C52 C53 -178.0(10) . .
C51 C52 C53 C54 0.0 . .
C52 C53 C54 C55 0.0 . .
C53 C54 C55 C56 0.0 . .
C54 C55 C56 C51 0.0 . .
C52 C51 C56 C55 0.0 . .
Sb6 C51 C56 C55 178.0(9) . .
O20 Sb7 C61 C62 -65.2(6) . .
O17 Sb7 C61 C62 -158.9(6) . .
O18 Sb7 C61 C62 -104(2) . .
O1 Sb7 C61 C62 22.2(7) . .
O12 Sb7 C61 C62 113.8(6) . .
Sb8 Sb7 C61 C62 -69.8(7) . .
Sb6 Sb7 C61 C62 -152.7(5) . .
O20 Sb7 C61 C66 110.7(6) . .
O17 Sb7 C61 C66 17.0(6) . .
O18 Sb7 C61 C66 72(3) . .
O1 Sb7 C61 C66 -161.9(6) . .
O12 Sb7 C61 C66 -70.3(6) . .
Sb8 Sb7 C61 C66 106.1(6) . .
Sb6 Sb7 C61 C66 23.2(7) . .
C66 C61 C62 C63 0.0 . .
Sb7 C61 C62 C63 175.8(7) . .
C61 C62 C63 C64 0.0 . .
C62 C63 C64 C65 0.0 . .
C63 C64 C65 C66 0.0 . .
C64 C65 C66 C61 0.0 . .
C62 C61 C66 C65 0.0 . .
Sb7 C61 C66 C65 -176.0(7) . .
O10 Sb8 C71 C72 44.1(8) 2_756 .
O3 Sb8 C71 C72 130.5(8) . .
O20 Sb8 C71 C72 -137.8(8) . .
O19 Sb8 C71 C72 -46.7(8) . .
O18 Sb8 C71 C72 -105(4) . .
Sb6 Sb8 C71 C72 -45.9(10) . .
Sb7 Sb8 C71 C72 -134.8(7) . .
Na1 Sb8 C71 C72 85.3(8) . .
O10 Sb8 C71 C76 -134.7(8) 2_756 .
O3 Sb8 C71 C76 -48.3(8) . .
O20 Sb8 C71 C76 43.4(8) . .
O19 Sb8 C71 C76 134.5(8) . .
O18 Sb8 C71 C76 76(4) . .
Sb6 Sb8 C71 C76 135.3(7) . .
Sb7 Sb8 C71 C76 46.4(9) . .
Na1 Sb8 C71 C76 -93.5(8) . .
C76 C71 C72 C73 0.0 . .
Sb8 C71 C72 C73 -178.8(9) . .
C71 C72 C73 C74 0.0 . .
C72 C73 C74 C75 0.0 . .
C73 C74 C75 C76 0.0 . .
C74 C75 C76 C71 0.0 . .
C72 C71 C76 C75 0.0 . .
Sb8 C71 C76 C75 178.8(9) . .
Na1 N1 C77 C78 38(65) . .
C77 N1 Na1 O2 -157(4) . 2_756
C77 N1 Na1 O21 -66(5) . .
C77 N1 Na1 O10 90(5) . 2_756
C77 N1 Na1 O3 15(5) . .
C77 N1 Na1 Sb8 53(5) . .
C77 N1 Na1 Sb2 172(5) . 2_756
Sb1 O3 Na1 O2 39.7(6) . 2_756
Sb8 O3 Na1 O2 -121.2(4) . 2_756
Sb1 O3 Na1 O21 -52.5(6) . .
Sb8 O3 Na1 O21 146.6(5) . .
Sb1 O3 Na1 O10 135.1(6) . 2_756
Sb8 O3 Na1 O10 -25.8(4) . 2_756
Sb1 O3 Na1 N1 -134.2(10) . .
Sb8 O3 Na1 N1 64.9(11) . .
Sb1 O3 Na1 Sb8 160.9(8) . .
Sb1 O3 Na1 Sb2 66.5(6) . 2_756
Sb8 O3 Na1 Sb2 -94.4(3) . 2_756
O10 Sb8 Na1 O2 -75.2(5) 2_756 2_756
O3 Sb8 Na1 O2 61.5(5) . 2_756
O20 Sb8 Na1 O2 87.3(5) . 2_756
O19 Sb8 Na1 O2 -103.7(5) . 2_756
O18 Sb8 Na1 O2 -6.7(5) . 2_756
C71 Sb8 Na1 O2 172.0(5) . 2_756
Sb6 Sb8 Na1 O2 -52.1(4) . 2_756
Sb7 Sb8 Na1 O2 32.1(4) . 2_756
O10 Sb8 Na1 O21 -173.9(6) 2_756 .
O3 Sb8 Na1 O21 -37.1(5) . .
O20 Sb8 Na1 O21 -11.4(6) . .
O19 Sb8 Na1 O21 157.6(5) . .
O18 Sb8 Na1 O21 -105.4(5) . .
C71 Sb8 Na1 O21 73.3(5) . .
Sb6 Sb8 Na1 O21 -150.8(4) . .
Sb7 Sb8 Na1 O21 -66.6(5) . .
O3 Sb8 Na1 O10 136.8(6) . 2_756
O20 Sb8 Na1 O10 162.5(6) . 2_756
O19 Sb8 Na1 O10 -28.5(6) . 2_756
O18 Sb8 Na1 O10 68.5(5) . 2_756
C71 Sb8 Na1 O10 -112.7(6) . 2_756
Sb6 Sb8 Na1 O10 23.1(5) . 2_756
Sb7 Sb8 Na1 O10 107.3(4) . 2_756
O10 Sb8 Na1 N1 82.1(8) 2_756 .
O3 Sb8 Na1 N1 -141.1(8) . .
O20 Sb8 Na1 N1 -115.4(7) . .
O19 Sb8 Na1 N1 53.6(7) . .
O18 Sb8 Na1 N1 150.6(7) . .
C71 Sb8 Na1 N1 -30.6(7) . .
Sb6 Sb8 Na1 N1 105.2(6) . .
Sb7 Sb8 Na1 N1 -170.6(6) . .
O10 Sb8 Na1 O3 -136.8(6) 2_756 .
O20 Sb8 Na1 O3 25.7(6) . .
O19 Sb8 Na1 O3 -165.3(5) . .
O18 Sb8 Na1 O3 -68.2(5) . .
C71 Sb8 Na1 O3 110.5(5) . .
Sb6 Sb8 Na1 O3 -113.6(4) . .
Sb7 Sb8 Na1 O3 -29.4(4) . .
O10 Sb8 Na1 Sb2 -44.1(4) 2_756 2_756
O3 Sb8 Na1 Sb2 92.6(4) . 2_756
O20 Sb8 Na1 Sb2 118.3(4) . 2_756
O19 Sb8 Na1 Sb2 -72.7(4) . 2_756
O18 Sb8 Na1 Sb2 24.4(3) . 2_756
C71 Sb8 Na1 Sb2 -156.9(4) . 2_756
Sb6 Sb8 Na1 Sb2 -21.0(3) . 2_756
Sb7 Sb8 Na1 Sb2 63.2(2) . 2_756
Sb5 O14 Na2 O13 -42.4(5) . 2_756
Sb6 O14 Na2 O13 116.2(4) . 2_756
Sb5 O14 Na2 O23 179(2) . .
Sb6 O14 Na2 O23 -22(2) . .
Sb5 O14 Na2 O11 -131.9(6) . 2_756
Sb6 O14 Na2 O11 26.7(3) . 2_756
Sb5 O14 Na2 O22 58.9(7) . .
Sb6 O14 Na2 O22 -142.5(6) . .
Sb5 O14 Na2 Sb6 -158.6(7) . .
Sb5 O14 Na2 Sb4 -66.9(5) . 2_756
Sb6 O14 Na2 Sb4 91.7(3) . 2_756
O11 Sb6 Na2 O13 68.8(5) 2_756 2_756
O14 Sb6 Na2 O13 -67.0(5) . 2_756
O19 Sb6 Na2 O13 100.3(5) . 2_756
O17 Sb6 Na2 O13 -93.4(5) . 2_756
O18 Sb6 Na2 O13 1.2(4) . 2_756
C51 Sb6 Na2 O13 -177.4(5) . 2_756
Sb8 Sb6 Na2 O13 46.3(4) . 2_756
Sb7 Sb6 Na2 O13 -39.8(4) . 2_756
Na3 Sb6 Na2 O13 143.2(3) . 2_756
O11 Sb6 Na2 O23 -52.4(8) 2_756 .
O14 Sb6 Na2 O23 171.7(9) . .
O19 Sb6 Na2 O23 -20.9(9) . .
O17 Sb6 Na2 O23 145.4(8) . .
O18 Sb6 Na2 O23 -120.1(8) . .
C51 Sb6 Na2 O23 61.3(9) . .
Sb8 Sb6 Na2 O23 -74.9(8) . .
Sb7 Sb6 Na2 O23 -161.0(7) . .
Na3 Sb6 Na2 O23 22.0(8) . .
O14 Sb6 Na2 O11 -135.8(5) . 2_756
O19 Sb6 Na2 O11 31.5(6) . 2_756
O17 Sb6 Na2 O11 -162.2(6) . 2_756
O18 Sb6 Na2 O11 -67.7(5) . 2_756
C51 Sb6 Na2 O11 113.8(6) . 2_756
Sb8 Sb6 Na2 O11 -22.5(4) . 2_756
Sb7 Sb6 Na2 O11 -108.6(4) . 2_756
Na3 Sb6 Na2 O11 74.4(5) . 2_756
O11 Sb6 Na2 O14 135.8(5) 2_756 .
O19 Sb6 Na2 O14 167.3(5) . .
O17 Sb6 Na2 O14 -26.4(5) . .
O18 Sb6 Na2 O14 68.2(4) . .
C51 Sb6 Na2 O14 -110.4(5) . .
Sb8 Sb6 Na2 O14 113.4(3) . .
Sb7 Sb6 Na2 O14 27.2(4) . .
Na3 Sb6 Na2 O14 -149.7(4) . .
O11 Sb6 Na2 O22 178.3(8) 2_756 .
O14 Sb6 Na2 O22 42.5(7) . .
O19 Sb6 Na2 O22 -150.2(8) . .
O17 Sb6 Na2 O22 16.1(8) . .
O18 Sb6 Na2 O22 110.7(7) . .
C51 Sb6 Na2 O22 -67.9(8) . .
Sb8 Sb6 Na2 O22 155.8(6) . .
Sb7 Sb6 Na2 O22 69.7(7) . .
Na3 Sb6 Na2 O22 -107.3(7) . .
O11 Sb6 Na2 Sb4 41.1(4) 2_756 2_756
O14 Sb6 Na2 Sb4 -94.7(4) . 2_756
O19 Sb6 Na2 Sb4 72.6(4) . 2_756
O17 Sb6 Na2 Sb4 -121.1(4) . 2_756
O18 Sb6 Na2 Sb4 -26.5(3) . 2_756
C51 Sb6 Na2 Sb4 154.9(4) . 2_756
Sb8 Sb6 Na2 Sb4 18.6(2) . 2_756
Sb7 Sb6 Na2 Sb4 -67.5(2) . 2_756
Na3 Sb6 Na2 Sb4 115.5(2) . 2_756
Sb8 O19 Na3 O24 179.9(10) . .
Sb6 O19 Na3 O24 -35.4(14) . .
Sb8 O19 Na3 O26 -3.9(10) . .
Sb6 O19 Na3 O26 140.8(6) . .
Sb8 O19 Na3 O26 -90.2(7) . 7_656
Sb6 O19 Na3 O26 54.5(7) . 7_656
Sb8 O19 Na3 O25 106.0(9) . .
Sb6 O19 Na3 O25 -109.3(9) . .
Sb8 O19 Na3 Na3 -51.0(8) . 7_656
Sb6 O19 Na3 Na3 93.7(7) . 7_656
Sb8 O19 Na3 Sb6 -144.7(10) . .
Na3 O26 Na3 O19 -87.5(6) 7_656 .
Na3 O26 Na3 O24 90.0(7) 7_656 .
Na3 O26 Na3 O26 -0.001(2) 7_656 7_656
Na3 O26 Na3 O25 -179.5(10) 7_656 .
Na3 O26 Na3 Sb6 -62.4(7) 7_656 .
O11 Sb6 Na3 O19 -61.1(7) 2_756 .
O14 Sb6 Na3 O19 169.5(9) . .
O17 Sb6 Na3 O19 109.0(7) . .
O18 Sb6 Na3 O19 35.1(7) . .
C51 Sb6 Na3 O19 -149.3(8) . .
Sb8 Sb6 Na3 O19 18.2(6) . .
Sb7 Sb6 Na3 O19 73.6(6) . .
Na2 Sb6 Na3 O19 -108.6(6) . .
O11 Sb6 Na3 O24 94.4(7) 2_756 .
O14 Sb6 Na3 O24 -35.0(11) . .
O19 Sb6 Na3 O24 155.5(10) . .
O17 Sb6 Na3 O24 -95.5(7) . .
O18 Sb6 Na3 O24 -169.4(7) . .
C51 Sb6 Na3 O24 6.2(7) . .
Sb8 Sb6 Na3 O24 173.7(7) . .
Sb7 Sb6 Na3 O24 -130.9(6) . .
Na2 Sb6 Na3 O24 47.0(7) . .
O11 Sb6 Na3 O26 -115.6(7) 2_756 .
O14 Sb6 Na3 O26 115.1(10) . .
O19 Sb6 Na3 O26 -54.4(8) . .
O17 Sb6 Na3 O26 54.6(7) . .
O18 Sb6 Na3 O26 -19.3(7) . .
C51 Sb6 Na3 O26 156.2(8) . .
Sb8 Sb6 Na3 O26 -36.3(6) . .
Sb7 Sb6 Na3 O26 19.2(7) . .
Na2 Sb6 Na3 O26 -163.0(6) . .
O11 Sb6 Na3 O26 177.0(5) 2_756 7_656
O14 Sb6 Na3 O26 47.7(10) . 7_656
O19 Sb6 Na3 O26 -121.8(8) . 7_656
O17 Sb6 Na3 O26 -12.8(5) . 7_656
O18 Sb6 Na3 O26 -86.7(5) . 7_656
C51 Sb6 Na3 O26 88.8(6) . 7_656
Sb8 Sb6 Na3 O26 -103.7(4) . 7_656
Sb7 Sb6 Na3 O26 -48.2(4) . 7_656
Na2 Sb6 Na3 O26 129.6(4) . 7_656
O11 Sb6 Na3 O25 8.3(8) 2_756 .
O14 Sb6 Na3 O25 -121.1(11) . .
O19 Sb6 Na3 O25 69.4(9) . .
O17 Sb6 Na3 O25 178.4(8) . .
O18 Sb6 Na3 O25 104.5(8) . .
C51 Sb6 Na3 O25 -79.9(9) . .
Sb8 Sb6 Na3 O25 87.6(8) . .
Sb7 Sb6 Na3 O25 143.1(8) . .
Na2 Sb6 Na3 O25 -39.1(8) . .
O11 Sb6 Na3 Na3 -156.0(5) 2_756 7_656
O14 Sb6 Na3 Na3 74.6(10) . 7_656
O19 Sb6 Na3 Na3 -94.9(8) . 7_656
O17 Sb6 Na3 Na3 14.1(5) . 7_656
O18 Sb6 Na3 Na3 -59.8(5) . 7_656
C51 Sb6 Na3 Na3 115.8(6) . 7_656
Sb8 Sb6 Na3 Na3 -76.7(4) . 7_656
Sb7 Sb6 Na3 Na3 -21.3(4) . 7_656
Na2 Sb6 Na3 Na3 156.5(3) . 7_656
